data_7713087
loop_
_publ_author_name
'Kaniewska-Laskowska, Kinga'
'Czapla, Marcin'
'Chojnacki, Jaros\/law'
'Grubba, Rafa\/l'

_publ_section_title
;
 Application of nonmetallic frustrated cations in the activation of small
 molecules
;
_journal_name_full 'Dalton Transactions'
_journal_paper_doi 10.1039/D3DT01433A
_journal_year 2023
_chemical_formula_moiety 'C16 Al F36 O4 -, C21 H37 B N2 O P +'
_chemical_formula_sum 'C37 H37 Al B F36 N2 O5 P'
_chemical_formula_weight 1342.44
_chemical_properties_physical Air-sensitive
_space_group_crystal_system monoclinic
_space_group_IT_number 14
_space_group_name_Hall '-P 2yn'
_space_group_name_H-M_alt 'P 1 21/n 1'
_atom_sites_solution_hydrogens geom
_atom_sites_solution_primary dual
_atom_sites_solution_secondary difmap
_audit_creation_date 2023-02-02
_audit_creation_method
;
Olex2 1.2
(compiled 2018.05.29 svn.r3508 for OlexSys, GUI svn.r5506)
;
_audit_update_record
;
2023-02-06 deposited with the CCDC.	2023-05-17 downloaded from the CCDC.
;
_cell_angle_alpha 90
_cell_angle_beta 118.9290(10)
_cell_angle_gamma 90
_cell_formula_units_Z 8
_cell_length_a 17.0561(3)
_cell_length_b 40.9364(7)
_cell_length_c 17.3489(3)
_cell_measurement_reflns_used 89710
_cell_measurement_temperature 120
_cell_measurement_theta_max 29.60
_cell_measurement_theta_min 2.33
_cell_volume 10601.8(3)
_computing_cell_refinement 'X-Area Recipe 1.34.0.0 (STOE, 2019)'
_computing_data_collection 'X-Area WinXpose 2.0.22.0 (STOE, 2016)'
_computing_data_reduction 'X-Area Integrate 1.77.0.0 (STOE, 2019) X-Area X-Red32 1.65.0.0 (STOE, 2018)'
_computing_molecular_graphics 'Olex2 (Dolomanov et al., 2009)'
_computing_publication_material 'Olex2 (Dolomanov et al., 2009)'
_computing_structure_refinement 'ShelXL (Sheldrick, 2015)'
_computing_structure_solution 'ShelXT (Sheldrick, 2015)'
_diffrn_ambient_temperature 120.0
_diffrn_detector_area_resol_mean 6.67
_diffrn_measured_fraction_theta_full 0.984
_diffrn_measured_fraction_theta_max 0.986
_diffrn_measurement_device_type 'STOE IPDS 2T'
_diffrn_measurement_method 'rotation method, \w scans'
_diffrn_radiation_type MoK\a
_diffrn_radiation_wavelength 0.71073
_diffrn_reflns_av_R_equivalents 0.0276
_diffrn_reflns_av_unetI/netI 0.0299
_diffrn_reflns_Laue_measured_fraction_full 0.984
_diffrn_reflns_Laue_measured_fraction_max 0.986
_diffrn_reflns_limit_h_max 20
_diffrn_reflns_limit_h_min -21
_diffrn_reflns_limit_k_max 51
_diffrn_reflns_limit_k_min -51
_diffrn_reflns_limit_l_max 21
_diffrn_reflns_limit_l_min -21
_diffrn_reflns_number 54894
_diffrn_reflns_point_group_measured_fraction_full 0.984
_diffrn_reflns_point_group_measured_fraction_max 0.986
_diffrn_reflns_theta_full 25.242
_diffrn_reflns_theta_max 26.400
_diffrn_reflns_theta_min 2.330
_diffrn_source 'GeniX Mo, 0.05 x 0.05 mm2 microfocus'
_exptl_absorpt_coefficient_mu 0.238
_exptl_absorpt_correction_type none
_exptl_crystal_colour 'light brown'
_exptl_crystal_density_diffrn 1.682
_exptl_crystal_density_method 'not measured'
_exptl_crystal_description fragment
_exptl_crystal_F_000 5360
_exptl_crystal_size_max 0.24
_exptl_crystal_size_mid 0.15
_exptl_crystal_size_min 0.13
_refine_diff_density_max 0.677
_refine_diff_density_min -0.581
_refine_diff_density_rms 0.073
_refine_ls_extinction_method none
_refine_ls_goodness_of_fit_ref 1.056
_refine_ls_hydrogen_treatment constr
_refine_ls_matrix_type full
_refine_ls_number_parameters 1788
_refine_ls_number_reflns 21431
_refine_ls_number_restraints 88
_refine_ls_restrained_S_all 1.057
_refine_ls_R_factor_all 0.1002
_refine_ls_R_factor_gt 0.0720
_refine_ls_shift/su_max 0.001
_refine_ls_shift/su_mean 0.000
_refine_ls_structure_factor_coef Fsqd
_refine_ls_weighting_details 'w=1/[\s^2^(Fo^2^)+(0.0524P)^2^+29.8971P] where P=(Fo^2^+2Fc^2^)/3'
_refine_ls_weighting_scheme calc
_refine_ls_wR_factor_gt 0.1576
_refine_ls_wR_factor_ref 0.1786
_reflns_Friedel_coverage 0.000
_reflns_number_gt 16051
_reflns_number_total 21431
_reflns_threshold_expression 'I > 2\s(I)'
_cod_data_source_file d3dt01433a2.cif
_cod_data_source_block 3
_cod_database_code 7713087
_shelx_shelxl_version_number 2018/3
_shelx_space_group_comment
;
The symmetry employed for this shelxl refinement is uniquely defined
by the following loop, which should always be used as a source of
symmetry information in preference to the above space-group names.
They are only intended as comments.
;
_shelx_estimated_absorpt_t_max 0.970
_shelx_estimated_absorpt_t_min 0.945
_olex2_refinement_description
;
1. Fixed Uiso
 At 1.2 times of:
  All C(H) groups
 At 1.5 times of:
  All C(H,H,H) groups
2. Restrained distances
 C66A-F52A = C66A-F53A = C66A-F54A
 1.332 with sigma of 0.02
 C44-F1 \\sim C44-F2 \\sim C44-F3
 with sigma of 0.02
 C44A-F1A \\sim C44A-F2A \\sim C44A-F3A
 with sigma of 0.02
 C45-F4 \\sim C45-F5 \\sim C45-F6
 with sigma of 0.02
 C45A-F4A \\sim C45A-F5A \\sim C45A-F6A
 with sigma of 0.02
 C63-C64 \\sim C63-C65 \\sim C63-C66 \\sim C63A-C64A \\sim C63A-C65A \\sim
C63A-C66A
 with sigma of 0.02
 C71-C72 \\sim C71-C73 \\sim C71-C74 \\sim C71A-C72A \\sim C71A-C73A \\sim
C71A-C74A
 with sigma of 0.02
 O10-C71 \\sim O10A-C71A
 with sigma of 0.02
 F52A-F53A \\sim F53A-F54A \\sim F54A-F52A
 with sigma of 0.02
 F64A-F65A \\sim F65A-F66A \\sim F66A-F64A \\sim F67A-F68A \\sim F68A-F69A
\\sim F69A-F67A
 with sigma of 0.02
 C73-F67 \\sim C73-F68 \\sim C73-F69
 with sigma of 0.02
 C60A-F37A \\sim C60A-F38A \\sim C60A-F39A
 with sigma of 0.02
 C61A-F40A \\sim C61A-F41A \\sim C61A-F42A
 with sigma of 0.02
 C62A-F43A \\sim C62A-F44A \\sim C62A-F45A
 with sigma of 0.02
 C68A-F55A \\sim C68A-F56A \\sim C68A-F57A
 with sigma of 0.02
 C69A-F58A \\sim C69A-F59A \\sim C69A-F60A
 with sigma of 0.02
 C70A-F61A \\sim C70A-F62A \\sim C70A-F63A
 with sigma of 0.02
 C67A-C68A \\sim C67A-C69A \\sim C67A-C70A
 with sigma of 0.02
3. Others
 Sof(F46A)=Sof(F47A)=Sof(F48A)=Sof(F49A)=Sof(F50A)=Sof(F51A)=Sof(F52A)=
 Sof(F53A)=Sof(F54A)=Sof(C63A)=Sof(C64A)=Sof(C65A)=Sof(C66A)=1-FVAR(1)
 Sof(F46)=Sof(F47)=Sof(F48)=Sof(F49)=Sof(F50)=Sof(F51)=Sof(F52)=Sof(F53)=
 Sof(F54)=Sof(C63)=Sof(C64)=Sof(C65)=Sof(C66)=FVAR(1)
 Sof(F64A)=Sof(F65A)=Sof(F66A)=Sof(F67A)=Sof(F68A)=Sof(F69A)=Sof(F70A)=
 Sof(F71A)=Sof(F72A)=Sof(O10A)=Sof(C71A)=Sof(C72A)=Sof(C73A)=Sof(C74A)=1-FVAR(2)
 Sof(F64)=Sof(F65)=Sof(F66)=Sof(F67)=Sof(F68)=Sof(F69)=Sof(F70)=Sof(F71)=
 Sof(F72)=Sof(O10)=Sof(C71)=Sof(C72)=Sof(C73)=Sof(C74)=FVAR(2)
 Sof(F1A)=Sof(F2A)=Sof(F3A)=Sof(F4A)=Sof(F5A)=Sof(F6A)=Sof(F7A)=Sof(F8A)=
 Sof(F9A)=Sof(C44A)=Sof(C45A)=Sof(C46A)=1-FVAR(3)
 Sof(F1)=Sof(F2)=Sof(F3)=Sof(F4)=Sof(F5)=Sof(F6)=Sof(F7)=Sof(F8)=Sof(F9)=
 Sof(C44)=Sof(C45)=Sof(C46)=FVAR(3)
 Sof(F37A)=Sof(F38A)=Sof(F39A)=Sof(F40A)=Sof(F41A)=Sof(F42A)=Sof(F43A)=
 Sof(F44A)=Sof(F45A)=Sof(O7A)=Sof(C59A)=Sof(C60A)=Sof(C61A)=Sof(C62A)=1-FVAR(4)
 Sof(F37)=Sof(F38)=Sof(F39)=Sof(F40)=Sof(F41)=Sof(F42)=Sof(F43)=Sof(F44)=
 Sof(F45)=Sof(O7)=Sof(C59)=Sof(C60)=Sof(C61)=Sof(C62)=FVAR(4)
 Sof(O9A)=Sof(C67A)=Sof(C68A)=Sof(C70A)=Sof(C69A)=Sof(F55A)=Sof(F56A)=
 Sof(F57A)=Sof(F58A)=Sof(F59A)=Sof(F60A)=Sof(F63A)=Sof(F61A)=Sof(F62A)=1-FVAR(5)
 Sof(F55)=Sof(F56)=Sof(F57)=Sof(F58)=Sof(F59)=Sof(F60)=Sof(F61)=Sof(F62)=
 Sof(F63)=Sof(O9)=Sof(C67)=Sof(C68)=Sof(C69)=Sof(C70)=FVAR(5)
4.a Ternary CH refined with riding coordinates:
 C8(H8), C11(H11), C29(H29), C32(H32)
4.b Aromatic/amide H refined with riding coordinates:
 C3(H3), C4(H4), C5(H5), C6(H6), C7(H7), C24(H24), C25(H25), C26(H26),
 C27(H27), C28(H28)
4.c Idealised Me refined as rotating group:
 C9(H9A,H9B,H9C), C10(H10A,H10B,H10C), C12(H12A,H12B,H12C), C13(H13A,H13B,
 H13C), C15(H15A,H15B,H15C), C16(H16A,H16B,H16C), C17(H17A,H17B,H17C), C19(H19A,
 H19B,H19C), C20(H20A,H20B,H20C), C21(H21A,H21B,H21C), C30(H30A,H30B,H30C),
 C31(H31A,H31B,H31C), C33(H33A,H33B,H33C), C34(H34A,H34B,H34C), C36(H36A,H36B,
 H36C), C37(H37A,H37B,H37C), C38(H38A,H38B,H38C), C40(H40A,H40B,H40C), C41(H41A,
 H41B,H41C), C42(H42A,H42B,H42C)
;
_olex2_submission_special_instructions 'No special instructions were received'

loop_
_space_group_symop_operation_xyz
'x, y, z'
'-x+1/2, y+1/2, -z+1/2'
'-x, -y, -z'
'x-1/2, -y-1/2, z-1/2'

loop_
_atom_site_label
_atom_site_type_symbol
_atom_site_fract_x
_atom_site_fract_y
_atom_site_fract_z
_atom_site_U_iso_or_equiv
_atom_site_adp_type
_atom_site_occupancy
_atom_site_site_symmetry_order
_atom_site_calc_flag
_atom_site_refinement_flags_posn
_atom_site_refinement_flags_adp
_atom_site_refinement_flags_occupancy
_atom_site_disorder_assembly
_atom_site_disorder_group
P1 P 0.22727(6) 0.38784(2) 0.77864(5) 0.02638(19) Uani 1 1 d . . . . .
O1 O 0.31874(19) 0.37785(6) 0.96428(15) 0.0385(6) Uani 1 1 d . . . . .
N1 N 0.27680(19) 0.33651(7) 0.85756(17) 0.0263(6) Uani 1 1 d . . . . .
N2 N 0.20344(19) 0.32190(7) 0.68702(17) 0.0250(6) Uani 1 1 d . . . . .
C1 C 0.2853(2) 0.36832(8) 0.8900(2) 0.0288(7) Uani 1 1 d . . . . .
C2 C 0.3127(2) 0.30947(8) 0.9188(2) 0.0297(7) Uani 1 1 d . . . . .
C3 C 0.2560(3) 0.28891(9) 0.9313(2) 0.0342(8) Uani 1 1 d . . . . .
H3 H 0.193129 0.292594 0.901211 0.041 Uiso 1 1 calc R . . . .
C4 C 0.2925(3) 0.26245(9) 0.9891(3) 0.0446(10) Uani 1 1 d . . . . .
H4 H 0.254309 0.247652 0.997411 0.053 Uiso 1 1 calc R . . . .
C5 C 0.3833(4) 0.25799(11) 1.0335(3) 0.0524(12) Uani 1 1 d . . . . .
H5 H 0.407863 0.239805 1.071895 0.063 Uiso 1 1 calc R . . . .
C6 C 0.4392(3) 0.27936(13) 1.0234(3) 0.0564(13) Uani 1 1 d . . . . .
H6 H 0.502218 0.276455 1.056437 0.068 Uiso 1 1 calc R . . . .
C7 C 0.4041(3) 0.30531(11) 0.9651(3) 0.0449(10) Uani 1 1 d . . . . .
H7 H 0.442685 0.320021 0.957205 0.054 Uiso 1 1 calc R . . . .
C8 C 0.2174(3) 0.28605(8) 0.6833(2) 0.0321(8) Uani 1 1 d . . . . .
H8 H 0.198583 0.280742 0.620450 0.039 Uiso 1 1 calc R . . . .
C9 C 0.3160(3) 0.27695(11) 0.7367(3) 0.0446(10) Uani 1 1 d . . . . .
H9A H 0.351119 0.290263 0.717423 0.067 Uiso 1 1 calc GR . . . .
H9B H 0.323728 0.253785 0.727740 0.067 Uiso 1 1 calc GR . . . .
H9C H 0.336749 0.280948 0.799319 0.067 Uiso 1 1 calc GR . . . .
C10 C 0.1584(3) 0.26609(9) 0.7082(3) 0.0434(10) Uani 1 1 d . . . . .
H10A H 0.178919 0.268661 0.771300 0.065 Uiso 1 1 calc GR . . . .
H10B H 0.161655 0.243010 0.695084 0.065 Uiso 1 1 calc GR . . . .
H10C H 0.096299 0.273681 0.674435 0.065 Uiso 1 1 calc GR . . . .
C11 C 0.1558(2) 0.33812(9) 0.5990(2) 0.0298(7) Uani 1 1 d . . . . .
H11 H 0.148498 0.361637 0.609771 0.036 Uiso 1 1 calc R . . . .
C12 C 0.2112(3) 0.33716(11) 0.5513(3) 0.0447(10) Uani 1 1 d . . . . .
H12A H 0.270453 0.346629 0.589160 0.067 Uiso 1 1 calc GR . . . .
H12B H 0.180713 0.349775 0.496570 0.067 Uiso 1 1 calc GR . . . .
H12C H 0.218011 0.314467 0.537503 0.067 Uiso 1 1 calc GR . . . .
C13 C 0.0626(3) 0.32425(11) 0.5432(3) 0.0459(10) Uani 1 1 d . . . . .
H13A H 0.066999 0.301451 0.528517 0.069 Uiso 1 1 calc GR . . . .
H13B H 0.030981 0.337010 0.488842 0.069 Uiso 1 1 calc GR . . . .
H13C H 0.029435 0.325337 0.576132 0.069 Uiso 1 1 calc GR . . . .
C14 C 0.3076(3) 0.41295(10) 0.7616(2) 0.0404(9) Uani 1 1 d . . . . .
C15 C 0.3884(3) 0.39060(12) 0.7858(3) 0.0532(12) Uani 1 1 d . . . . .
H15A H 0.414582 0.384128 0.847700 0.080 Uiso 1 1 calc GR . . . .
H15B H 0.433364 0.402319 0.776598 0.080 Uiso 1 1 calc GR . . . .
H15C H 0.368969 0.371081 0.748415 0.080 Uiso 1 1 calc GR . . . .
C16 C 0.3366(3) 0.44277(11) 0.8223(3) 0.0530(12) Uani 1 1 d . . . . .
H16A H 0.285370 0.457440 0.804834 0.080 Uiso 1 1 calc GR . . . .
H16B H 0.384536 0.454315 0.817731 0.080 Uiso 1 1 calc GR . . . .
H16C H 0.358517 0.435649 0.883254 0.080 Uiso 1 1 calc GR . . . .
C17 C 0.2669(4) 0.42379(13) 0.6647(3) 0.0673(16) Uani 1 1 d . . . . .
H17A H 0.244964 0.404593 0.626291 0.101 Uiso 1 1 calc GR . . . .
H17B H 0.312785 0.434845 0.655699 0.101 Uiso 1 1 calc GR . . . .
H17C H 0.217018 0.438818 0.650539 0.101 Uiso 1 1 calc GR . . . .
C18 C 0.1209(3) 0.40557(10) 0.7631(2) 0.0392(9) Uani 1 1 d . . . . .
C19 C 0.1407(4) 0.43315(11) 0.8297(3) 0.0571(13) Uani 1 1 d . . . . .
H19A H 0.181728 0.425207 0.889101 0.086 Uiso 1 1 calc GR . . . .
H19B H 0.084669 0.440381 0.827054 0.086 Uiso 1 1 calc GR . . . .
H19C H 0.168319 0.451512 0.815468 0.086 Uiso 1 1 calc GR . . . .
C20 C 0.0741(3) 0.37793(12) 0.7827(4) 0.0562(12) Uani 1 1 d . . . . .
H20A H 0.063269 0.359902 0.741547 0.084 Uiso 1 1 calc GR . . . .
H20B H 0.016801 0.385730 0.775985 0.084 Uiso 1 1 calc GR . . . .
H20C H 0.111913 0.370274 0.843155 0.084 Uiso 1 1 calc GR . . . .
C21 C 0.0650(4) 0.41817(15) 0.6690(3) 0.0733(18) Uani 1 1 d . . . . .
H21A H 0.099951 0.434162 0.656302 0.110 Uiso 1 1 calc GR . . . .
H21B H 0.010461 0.428563 0.662788 0.110 Uiso 1 1 calc GR . . . .
H21C H 0.048726 0.399867 0.627692 0.110 Uiso 1 1 calc GR . . . .
B1 B 0.2308(2) 0.34057(9) 0.7613(2) 0.0235(7) Uani 1 1 d . . . . .
P2 P 0.23252(6) 0.36729(2) 0.19543(5) 0.02563(18) Uani 1 1 d . . . . .
O6 O 0.1427(2) 0.37984(7) 0.01128(16) 0.0455(7) Uani 1 1 d . . . . .
N3 N 0.19164(19) 0.41979(7) 0.12161(17) 0.0252(6) Uani 1 1 d . . . . .
N4 N 0.26570(18) 0.43242(7) 0.29325(17) 0.0240(6) Uani 1 1 d . . . . .
C22 C 0.1770(3) 0.38829(9) 0.0861(2) 0.0325(8) Uani 1 1 d . . . . .
C23 C 0.1672(3) 0.44743(8) 0.0631(2) 0.0293(7) Uani 1 1 d . . . . .
C24 C 0.2319(4) 0.46479(11) 0.0551(3) 0.0510(12) Uani 1 1 d . . . . .
H24 H 0.293559 0.459164 0.087688 0.061 Uiso 1 1 calc R . . . .
C25 C 0.2014(5) 0.49200(13) -0.0055(4) 0.077(2) Uani 1 1 d . . . . .
H25 H 0.243499 0.505252 -0.012159 0.093 Uiso 1 1 calc R . . . .
C26 C 0.1113(6) 0.49865(13) -0.0535(4) 0.077(2) Uani 1 1 d . . . . .
H26 H 0.091887 0.516737 -0.092699 0.092 Uiso 1 1 calc R . . . .
C27 C 0.0511(5) 0.48048(13) -0.0463(3) 0.0682(17) Uani 1 1 d . . . . .
H27 H -0.010793 0.485215 -0.081655 0.082 Uiso 1 1 calc R . . . .
C28 C 0.0775(3) 0.45483(11) 0.0117(2) 0.0434(10) Uani 1 1 d . . . . .
H28 H 0.033625 0.442055 0.016703 0.052 Uiso 1 1 calc R . . . .
C29 C 0.2546(2) 0.46834(8) 0.2993(2) 0.0288(7) Uani 1 1 d . . . . .
H29 H 0.273336 0.473115 0.362382 0.035 Uiso 1 1 calc R . . . .
C30 C 0.1567(3) 0.47811(9) 0.2465(2) 0.0363(8) Uani 1 1 d . . . . .
H30A H 0.135623 0.474304 0.183767 0.054 Uiso 1 1 calc GR . . . .
H30B H 0.150287 0.501319 0.256212 0.054 Uiso 1 1 calc GR . . . .
H30C H 0.121043 0.465022 0.265557 0.054 Uiso 1 1 calc GR . . . .
C31 C 0.3153(3) 0.48831(10) 0.2763(3) 0.0406(9) Uani 1 1 d . . . . .
H31A H 0.376379 0.479634 0.308005 0.061 Uiso 1 1 calc GR . . . .
H31B H 0.315123 0.511129 0.293297 0.061 Uiso 1 1 calc GR . . . .
H31C H 0.293543 0.487067 0.212745 0.061 Uiso 1 1 calc GR . . . .
C32 C 0.3154(2) 0.41559(9) 0.3806(2) 0.0306(8) Uani 1 1 d . . . . .
H32 H 0.321286 0.392122 0.368163 0.037 Uiso 1 1 calc R . . . .
C33 C 0.2635(3) 0.41637(10) 0.4309(3) 0.0409(9) Uani 1 1 d . . . . .
H33A H 0.259468 0.438932 0.447615 0.061 Uiso 1 1 calc GR . . . .
H33B H 0.294320 0.402940 0.484117 0.061 Uiso 1 1 calc GR . . . .
H33C H 0.203040 0.407740 0.393677 0.061 Uiso 1 1 calc GR . . . .
C34 C 0.4094(3) 0.42882(11) 0.4347(3) 0.0446(10) Uani 1 1 d . . . . .
H34A H 0.441679 0.426909 0.401000 0.067 Uiso 1 1 calc GR . . . .
H34B H 0.440929 0.416273 0.489405 0.067 Uiso 1 1 calc GR . . . .
H34C H 0.406613 0.451833 0.448665 0.067 Uiso 1 1 calc GR . . . .
C35 C 0.3374(2) 0.34914(9) 0.2093(2) 0.0310(8) Uani 1 1 d . . . . .
C36 C 0.3901(3) 0.37732(11) 0.1989(3) 0.0463(10) Uani 1 1 d . . . . .
H36A H 0.354747 0.387327 0.140790 0.069 Uiso 1 1 calc GR . . . .
H36B H 0.446565 0.369047 0.204623 0.069 Uiso 1 1 calc GR . . . .
H36C H 0.402818 0.393697 0.244720 0.069 Uiso 1 1 calc GR . . . .
C37 C 0.3901(3) 0.33336(10) 0.3008(2) 0.0406(9) Uani 1 1 d . . . . .
H37A H 0.402479 0.349809 0.346300 0.061 Uiso 1 1 calc GR . . . .
H37B H 0.446729 0.324616 0.307967 0.061 Uiso 1 1 calc GR . . . .
H37C H 0.354666 0.315586 0.306373 0.061 Uiso 1 1 calc GR . . . .
C38 C 0.3166(3) 0.32387(10) 0.1362(3) 0.0484(11) Uani 1 1 d . . . . .
H38A H 0.283538 0.305512 0.142850 0.073 Uiso 1 1 calc GR . . . .
H38B H 0.372835 0.315910 0.140559 0.073 Uiso 1 1 calc GR . . . .
H38C H 0.280323 0.334125 0.078529 0.073 Uiso 1 1 calc GR . . . .
C39 C 0.1499(3) 0.34228(9) 0.2092(3) 0.0392(9) Uani 1 1 d . . . . .
C40 C 0.0683(3) 0.36452(13) 0.1809(5) 0.081(2) Uani 1 1 d . . . . .
H40A H 0.086479 0.384625 0.215874 0.122 Uiso 1 1 calc GR . . . .
H40B H 0.022913 0.353204 0.190212 0.122 Uiso 1 1 calc GR . . . .
H40C H 0.043140 0.369955 0.118321 0.122 Uiso 1 1 calc GR . . . .
C41 C 0.1248(4) 0.31189(12) 0.1511(4) 0.0641(14) Uani 1 1 d . . . . .
H41A H 0.109756 0.318210 0.090983 0.096 Uiso 1 1 calc GR . . . .
H41B H 0.072998 0.301244 0.150353 0.096 Uiso 1 1 calc GR . . . .
H41C H 0.175562 0.296706 0.174510 0.096 Uiso 1 1 calc GR . . . .
C42 C 0.1866(4) 0.33229(13) 0.3054(3) 0.0586(13) Uani 1 1 d . . . . .
H42A H 0.236418 0.316999 0.322125 0.088 Uiso 1 1 calc GR . . . .
H42B H 0.139044 0.321742 0.312747 0.088 Uiso 1 1 calc GR . . . .
H42C H 0.207757 0.351730 0.342916 0.088 Uiso 1 1 calc GR . . . .
B2 B 0.2358(2) 0.41445(9) 0.2175(2) 0.0235(7) Uani 1 1 d . . . . .
Al1 Al 0.74271(6) 0.42169(2) 0.31213(6) 0.02048(19) Uani 1 1 d . . . . .
F1 F 1.0765(3) 0.44686(14) 0.4006(4) 0.0502(12) Uani 0.849(5) 1 d D . P A 1
F2 F 1.0141(2) 0.43658(16) 0.4778(2) 0.0821(18) Uani 0.849(5) 1 d D . P A 1
F3 F 1.0153(3) 0.39807(10) 0.3928(4) 0.097(2) Uani 0.849(5) 1 d D . P A 1
F4 F 0.9746(5) 0.4264(2) 0.2309(5) 0.070(2) Uani 0.849(5) 1 d D . P A 1
F5 F 0.8703(5) 0.39607(14) 0.2302(5) 0.082(2) Uani 0.849(5) 1 d D . P A 1
F6 F 0.8353(2) 0.44353(11) 0.16859(18) 0.0677(13) Uani 0.849(5) 1 d D . P A 1
F7 F 0.9576(2) 0.49384(9) 0.3964(2) 0.0674(12) Uani 0.849(5) 1 d . . P A 1
F8 F 0.8363(3) 0.49201(9) 0.2723(4) 0.0576(11) Uani 0.849(5) 1 d . . P A 1
F9 F 0.9630(5) 0.48891(15) 0.2739(5) 0.0470(12) Uani 0.849(5) 1 d . . P A 1
F1A F 1.072(2) 0.4371(6) 0.390(2) 0.035(7) Uiso 0.151(5) 1 d D . P A 2
F2A F 0.9984(13) 0.4708(5) 0.4522(13) 0.059(5) Uiso 0.151(5) 1 d D . P A 2
F3A F 1.0138(18) 0.4187(5) 0.4636(17) 0.058(7) Uiso 0.151(5) 1 d D . P A 2
F4A F 0.964(2) 0.4271(6) 0.2186(18) 0.013(4) Uiso 0.151(5) 1 d D . P A 2
F5A F 0.9703(13) 0.3893(4) 0.3117(13) 0.058(5) Uiso 0.151(5) 1 d D . P A 2
F6A F 0.854(2) 0.4037(8) 0.2139(19) 0.037(6) Uiso 0.151(5) 1 d D . P A 2
F7A F 0.860(2) 0.4927(9) 0.3112(18) 0.076(11) Uiso 0.151(5) 1 d . . P A 2
F8A F 0.8306(11) 0.4700(4) 0.1932(12) 0.049(5) Uiso 0.151(5) 1 d . . P A 2
F9A F 0.973(3) 0.4896(11) 0.297(2) 0.047(10) Uiso 0.151(5) 1 d . . P A 2
F10 F 0.87890(17) 0.33782(7) 0.34453(17) 0.0573(7) Uani 1 1 d . . . . .
F11 F 0.7956(2) 0.29726(6) 0.3390(2) 0.0774(10) Uani 1 1 d . . . . .
F12 F 0.7533(2) 0.32927(7) 0.22845(16) 0.0673(8) Uani 1 1 d . . . . .
F13 F 0.84829(16) 0.32772(6) 0.49233(15) 0.0475(6) Uani 1 1 d . . . . .
F14 F 0.87299(16) 0.37691(6) 0.46814(14) 0.0460(6) Uani 1 1 d . . . . .
F15 F 0.7636(2) 0.36683(7) 0.49067(17) 0.0633(8) Uani 1 1 d . . . . .
F16 F 0.6710(2) 0.31130(9) 0.3918(2) 0.0944(13) Uani 1 1 d . . . . .
F17 F 0.60686(19) 0.35808(9) 0.3455(2) 0.0820(11) Uani 1 1 d . . . . .
F18 F 0.6123(2) 0.32382(7) 0.2546(2) 0.0813(11) Uani 1 1 d . . . . .
F19 F 0.64217(16) 0.48662(5) 0.10039(14) 0.0437(6) Uani 1 1 d . . . . .
F20 F 0.66198(16) 0.44585(6) 0.03457(14) 0.0459(6) Uani 1 1 d . . . . .
F21 F 0.52883(16) 0.46383(6) -0.00775(14) 0.0481(6) Uani 1 1 d . . . . .
F22 F 0.66495(17) 0.38687(6) 0.10564(15) 0.0450(6) Uani 1 1 d . . . . .
F23 F 0.53045(17) 0.39774(6) 0.00626(14) 0.0477(6) Uani 1 1 d . . . . .
F24 F 0.55596(16) 0.37953(5) 0.13258(15) 0.0453(6) Uani 1 1 d . . . . .
F25 F 0.51424(16) 0.47665(6) 0.14625(16) 0.0505(6) Uani 1 1 d . . . . .
F26 F 0.52441(16) 0.43120(7) 0.21192(15) 0.0483(6) Uani 1 1 d . . . . .
F27 F 0.44104(15) 0.43460(7) 0.07157(16) 0.0542(7) Uani 1 1 d . . . . .
F28 F 0.82031(18) 0.49710(7) 0.44708(18) 0.0570(7) Uani 1 1 d . . . . .
F29 F 0.87069(17) 0.45381(8) 0.52575(16) 0.0623(8) Uani 1 1 d . . . . .
F30 F 0.81314(19) 0.49177(8) 0.56787(17) 0.0646(8) Uani 1 1 d . . . . .
F31 F 0.6530(2) 0.51291(6) 0.43693(18) 0.0626(8) Uani 1 1 d . . . . .
F32 F 0.65150(19) 0.49466(6) 0.32068(16) 0.0549(7) Uani 1 1 d . . . . .
F33 F 0.55993(17) 0.47437(7) 0.36043(19) 0.0631(8) Uani 1 1 d . . . . .
F34 F 0.7564(3) 0.42697(8) 0.57147(18) 0.0817(10) Uani 1 1 d . . . . .
F35 F 0.6570(2) 0.46503(8) 0.5455(2) 0.0759(9) Uani 1 1 d . . . . .
F36 F 0.6216(2) 0.42157(7) 0.4666(2) 0.0690(8) Uani 1 1 d . . . . .
O2 O 0.85152(16) 0.43388(6) 0.34599(15) 0.0314(5) Uani 1 1 d . . . . .
O3 O 0.72982(17) 0.37994(6) 0.30763(15) 0.0305(5) Uani 1 1 d . . . . .
O4 O 0.67704(15) 0.43720(6) 0.20769(14) 0.0244(5) Uani 1 1 d . . . . .
O5 O 0.71456(16) 0.43594(6) 0.38889(15) 0.0285(5) Uani 1 1 d . . . . .
C43 C 0.9153(2) 0.44207(9) 0.3251(2) 0.0271(7) Uani 1 1 d . . . . .
C44 C 1.0069(4) 0.4308(2) 0.4009(4) 0.0567(18) Uani 0.849(5) 1 d D . P A 1
C44A C 0.998(4) 0.4438(6) 0.402(4) 0.079(19) Uiso 0.151(5) 1 d D . P A 2
C45 C 0.8978(4) 0.42652(14) 0.2363(4) 0.0488(14) Uani 0.849(5) 1 d D . P A 1
C45A C 0.9319(15) 0.4157(6) 0.2683(14) 0.029(6) Uiso 0.151(5) 1 d D . P A 2
C46 C 0.9186(3) 0.47946(12) 0.3161(4) 0.0392(11) Uani 0.849(5) 1 d . . P A 1
C46A C 0.881(2) 0.4738(8) 0.265(2) 0.043(7) Uiso 0.151(5) 1 d . . P A 2
C47 C 0.7477(2) 0.35121(9) 0.3512(2) 0.0321(8) Uani 1 1 d . . . . .
C48 C 0.7945(3) 0.32841(10) 0.3153(3) 0.0472(11) Uani 1 1 d . . . . .
C49 C 0.8089(3) 0.35576(10) 0.4519(3) 0.0385(9) Uani 1 1 d . . . . .
C50 C 0.6580(3) 0.33566(13) 0.3356(4) 0.0628(14) Uani 1 1 d . . . . .
C51 C 0.6012(2) 0.43437(8) 0.1296(2) 0.0258(7) Uani 1 1 d . . . . .
C52 C 0.6084(3) 0.45807(9) 0.0628(2) 0.0337(8) Uani 1 1 d . . . . .
C53 C 0.5879(3) 0.39899(9) 0.0927(2) 0.0356(8) Uani 1 1 d . . . . .
C54 C 0.5187(3) 0.44440(10) 0.1393(2) 0.0376(9) Uani 1 1 d . . . . .
C55 C 0.7130(2) 0.45918(9) 0.4431(2) 0.0288(7) Uani 1 1 d . . . . .
C56 C 0.8057(3) 0.47579(12) 0.4970(3) 0.0453(10) Uani 1 1 d . . . . .
C57 C 0.6430(3) 0.48576(10) 0.3894(3) 0.0436(10) Uani 1 1 d . . . . .
C58 C 0.6858(4) 0.44301(12) 0.5075(3) 0.0554(12) Uani 1 1 d . . . . .
Al2 Al 0.72253(7) 0.32783(2) 0.80043(6) 0.0221(2) Uani 1 1 d . . . . .
F37 F 0.9735(5) 0.34079(13) 0.8761(3) 0.0860(17) Uani 0.781(8) 1 d . . P B 1
F38 F 1.0289(3) 0.29173(19) 0.8974(4) 0.111(2) Uani 0.781(8) 1 d . . P B 1
F39 F 0.9380(4) 0.30569(14) 0.9421(2) 0.0829(17) Uani 0.781(8) 1 d . . P B 1
F40 F 0.9375(6) 0.24944(12) 0.7629(5) 0.098(2) Uani 0.781(8) 1 d . . P B 1
F41 F 0.8774(5) 0.24695(17) 0.8532(5) 0.098(2) Uani 0.781(8) 1 d . . P B 1
F42 F 0.7977(4) 0.24940(12) 0.7213(3) 0.0932(19) Uani 0.781(8) 1 d . . P B 1
F43 F 0.9699(4) 0.30670(15) 0.7229(4) 0.0701(15) Uani 0.781(8) 1 d . . P B 1
F44 F 0.8717(4) 0.34448(11) 0.7013(4) 0.0739(16) Uani 0.781(8) 1 d . . P B 1
F45 F 0.8290(4) 0.29904(11) 0.6355(2) 0.0620(12) Uani 0.781(8) 1 d . . P B 1
F37A F 1.0090(9) 0.3309(3) 0.8786(9) 0.042(3) Uiso 0.219(8) 1 d D . P B 2
F38A F 1.0336(15) 0.2807(6) 0.8654(15) 0.091(7) Uiso 0.219(8) 1 d D . P B 2
F39A F 0.9810(11) 0.2905(4) 0.9492(9) 0.061(4) Uiso 0.219(8) 1 d D . P B 2
F40A F 0.8914(10) 0.2489(4) 0.7352(11) 0.048(4) Uiso 0.219(8) 1 d D . P B 2
F41A F 0.9092(11) 0.2469(5) 0.8566(12) 0.046(4) Uiso 0.219(8) 1 d D . P B 2
F42A F 0.7616(7) 0.2629(3) 0.7176(7) 0.034(3) Uiso 0.219(8) 1 d D . P B 2
F43A F 0.9396(13) 0.3125(4) 0.7009(11) 0.042(4) Uiso 0.219(8) 1 d D . P B 2
F44A F 0.8697(13) 0.3466(5) 0.7298(12) 0.053(5) Uiso 0.219(8) 1 d D . P B 2
F45A F 0.7971(10) 0.3029(4) 0.6423(10) 0.048(4) Uiso 0.219(8) 1 d D . P B 2
F46 F 0.6102(7) 0.3318(2) 0.9425(9) 0.192(5) Uani 0.656(4) 1 d . . P C 1
F47 F 0.6329(7) 0.2879(3) 1.0263(6) 0.159(4) Uani 0.656(4) 1 d . . P C 1
F48 F 0.7437(7) 0.32269(17) 1.0568(4) 0.119(3) Uani 0.656(4) 1 d . . P C 1
F49 F 0.7928(6) 0.2466(2) 0.9462(8) 0.148(4) Uani 0.656(4) 1 d . . P C 1
F50 F 0.7742(5) 0.2561(2) 1.0583(4) 0.144(4) Uani 0.656(4) 1 d . . P C 1
F51 F 0.8530(4) 0.2889(2) 1.0318(5) 0.152(4) Uani 0.656(4) 1 d . . P C 1
F52 F 0.6178(5) 0.23948(16) 0.9151(4) 0.113(3) Uani 0.656(4) 1 d . . P C 1
F53 F 0.5447(4) 0.2820(2) 0.8347(6) 0.109(3) Uani 0.656(4) 1 d . . P C 1
F54 F 0.6368(7) 0.25455(15) 0.8094(4) 0.122(3) Uani 0.656(4) 1 d . . P C 1
F46A F 0.5373(6) 0.2762(2) 0.9078(6) 0.063(2) Uiso 0.344(4) 1 d . . P C 2
F47A F 0.5462(6) 0.2740(2) 0.7875(6) 0.053(2) Uiso 0.344(4) 1 d . . P C 2
F48A F 0.5402(6) 0.3207(2) 0.8448(6) 0.062(2) Uiso 0.344(4) 1 d . . P C 2
F49A F 0.6965(7) 0.2764(2) 1.0598(6) 0.057(2) Uiso 0.344(4) 1 d . . P C 2
F50A F 0.6524(7) 0.3255(3) 1.0141(7) 0.057(2) Uiso 0.344(4) 1 d . . P C 2
F51A F 0.7896(7) 0.3074(3) 1.0561(7) 0.066(3) Uiso 0.344(4) 1 d . . P C 2
F52A F 0.6695(6) 0.2344(2) 0.9319(6) 0.056(2) Uiso 0.344(4) 1 d D . P C 2
F53A F 0.7985(9) 0.2561(4) 0.9800(9) 0.079(5) Uiso 0.344(4) 1 d D . P C 2
F54A F 0.7109(6) 0.25216(19) 0.8409(5) 0.049(2) Uiso 0.344(4) 1 d D . P C 2
F55 F 0.7667(5) 0.38476(16) 0.9941(3) 0.0887(19) Uani 0.778(9) 1 d . . P B 1
F56 F 0.8725(7) 0.3677(3) 0.9848(6) 0.122(4) Uani 0.778(9) 1 d . . P B 1
F57 F 0.8545(6) 0.41909(16) 1.0019(4) 0.096(3) Uani 0.778(9) 1 d . . P B 1
F58 F 0.9112(5) 0.40573(18) 0.8738(6) 0.117(2) Uani 0.778(9) 1 d . . P B 1
F59 F 0.8009(5) 0.41684(14) 0.7508(4) 0.108(2) Uani 0.778(9) 1 d . . P B 1
F60 F 0.8341(3) 0.44820(10) 0.8599(4) 0.0699(14) Uani 0.778(9) 1 d . . P B 1
F61 F 0.6199(4) 0.39469(17) 0.8280(6) 0.144(3) Uani 0.778(9) 1 d . . P B 1
F62 F 0.6511(7) 0.4281(3) 0.7514(7) 0.134(4) Uani 0.778(9) 1 d . . P B 1
F63 F 0.6904(6) 0.44012(17) 0.8853(5) 0.111(3) Uani 0.778(9) 1 d . . P B 1
F64 F 0.4147(3) 0.34263(15) 0.5208(4) 0.0878(18) Uani 0.716(5) 1 d . . P B 1
F65 F 0.4650(4) 0.35367(19) 0.6560(6) 0.131(3) Uani 0.716(5) 1 d . . P B 1
F66 F 0.4350(3) 0.30519(18) 0.6186(4) 0.100(2) Uani 0.716(5) 1 d . . P B 1
F67 F 0.5776(3) 0.38281(9) 0.6062(3) 0.0705(14) Uani 0.716(5) 1 d D . P B 1
F68 F 0.5559(4) 0.35268(14) 0.4944(2) 0.0636(13) Uani 0.716(5) 1 d D . P B 1
F69 F 0.6813(3) 0.35300(13) 0.6103(3) 0.0551(11) Uani 0.716(5) 1 d D . P B 1
F70 F 0.5608(7) 0.2685(2) 0.6182(6) 0.115(4) Uani 0.716(5) 1 d . . P B 1
F71 F 0.4959(4) 0.29163(12) 0.4933(3) 0.0902(19) Uani 0.716(5) 1 d . . P B 1
F72 F 0.6380(4) 0.29240(16) 0.5631(4) 0.107(2) Uani 0.716(5) 1 d . . P B 1
F64A F 0.6258(11) 0.3187(4) 0.5411(11) 0.127(6) Uiso 0.284(5) 1 d D . P B 2
F65A F 0.6575(11) 0.3638(4) 0.6153(11) 0.094(6) Uiso 0.284(5) 1 d D . P B 2
F66A F 0.5260(8) 0.3587(3) 0.5011(9) 0.059(4) Uiso 0.284(5) 1 d D . P B 2
F67A F 0.5555(11) 0.2672(5) 0.5963(12) 0.060(4) Uiso 0.284(5) 1 d D . P B 2
F68A F 0.4464(7) 0.2991(3) 0.5024(7) 0.058(3) Uiso 0.284(5) 1 d D . P B 2
F69A F 0.4585(10) 0.2851(4) 0.6288(9) 0.091(5) Uiso 0.284(5) 1 d D . P B 2
F70A F 0.5335(9) 0.3800(3) 0.6456(8) 0.084(4) Uiso 0.284(5) 1 d . . P B 2
F71A F 0.5123(11) 0.3477(4) 0.7156(10) 0.090(4) Uiso 0.284(5) 1 d . . P B 2
F72A F 0.4254(9) 0.3522(3) 0.5747(10) 0.067(3) Uiso 0.284(5) 1 d . . P B 2
O7 O 0.7985(3) 0.30958(15) 0.7802(3) 0.0773(18) Uani 0.781(8) 1 d . . P B 1
O7A O 0.8217(8) 0.3054(3) 0.8238(9) 0.023(3) Uiso 0.219(8) 1 d . . P B 2
O8 O 0.7143(2) 0.31226(9) 0.88640(18) 0.0639(10) Uani 1 1 d . . . . .
O9 O 0.7540(4) 0.36790(8) 0.8172(2) 0.0496(14) Uani 0.778(9) 1 d . . P B 1
O10 O 0.6171(3) 0.32273(12) 0.7092(2) 0.0377(11) Uani 0.716(5) 1 d D . P B 1
O10A O 0.6423(8) 0.3172(3) 0.6995(8) 0.034(3) Uiso 0.284(5) 1 d D . P B 2
C59 C 0.8739(7) 0.2983(3) 0.7876(7) 0.034(2) Uani 0.781(8) 1 d . . P B 1
C60 C 0.9560(5) 0.3094(2) 0.8760(5) 0.0568(19) Uani 0.781(8) 1 d . . P B 1
C61 C 0.8751(8) 0.2599(3) 0.7802(5) 0.060(2) Uani 0.781(8) 1 d . . P B 1
C62 C 0.8881(6) 0.3125(2) 0.7108(6) 0.049(2) Uani 0.781(8) 1 d . . P B 1
C59A C 0.890(3) 0.3000(10) 0.803(2) 0.030(9) Uiso 0.219(8) 1 d . . P B 2
C60A C 0.980(3) 0.3007(4) 0.877(2) 0.050(9) Uiso 0.219(8) 1 d D . P B 2
C61A C 0.8531(15) 0.2648(14) 0.7801(14) 0.059(13) Uiso 0.219(8) 1 d D . P B 2
C62A C 0.8682(13) 0.3148(5) 0.7126(16) 0.024(6) Uiso 0.219(8) 1 d D . P B 2
C63 C 0.6992(6) 0.2899(2) 0.9337(5) 0.041(2) Uani 0.656(4) 1 d D . P C 1
C64 C 0.6671(11) 0.3085(3) 0.9899(10) 0.106(5) Uani 0.656(4) 1 d D . P C 1
C65 C 0.7824(9) 0.2694(4) 0.9962(9) 0.109(5) Uani 0.656(4) 1 d D . P C 1
C66 C 0.6227(7) 0.2657(2) 0.8737(6) 0.084(3) Uani 0.656(4) 1 d D . P C 1
C63A C 0.6739(9) 0.2915(4) 0.9179(9) 0.025(4) Uiso 0.344(4) 1 d D . P C 2
C64A C 0.5713(9) 0.2916(4) 0.8649(10) 0.041(3) Uiso 0.344(4) 1 d D . P C 2
C65A C 0.7050(9) 0.3015(4) 1.0134(8) 0.035(3) Uiso 0.344(4) 1 d D . P C 2
C66A C 0.7120(7) 0.2574(2) 0.9161(6) 0.035(3) Uiso 0.344(4) 1 d D . P C 2
C67 C 0.7669(7) 0.3971(2) 0.8618(6) 0.043(3) Uani 0.778(9) 1 d . . P B 1
C68 C 0.8229(10) 0.3918(3) 0.9586(8) 0.077(4) Uani 0.778(9) 1 d . . P B 1
C69 C 0.8253(6) 0.4163(2) 0.8342(6) 0.061(2) Uani 0.778(9) 1 d . . P B 1
C70 C 0.6816(8) 0.4145(3) 0.8338(8) 0.085(4) Uani 0.778(9) 1 d . . P B 1
C71 C 0.5674(5) 0.32569(18) 0.6205(5) 0.032(2) Uani 0.716(5) 1 d D . P B 1
C72 C 0.4708(6) 0.3328(2) 0.6041(6) 0.070(2) Uani 0.716(5) 1 d D . P B 1
C73 C 0.5945(4) 0.35433(17) 0.5801(3) 0.0404(14) Uani 0.716(5) 1 d D . P B 1
C74 C 0.5640(6) 0.29364(18) 0.5726(5) 0.064(2) Uani 0.716(5) 1 d D . P B 1
C71A C 0.5592(11) 0.3244(5) 0.6312(12) 0.033(7) Uiso 0.284(5) 1 d D . P B 2
C72A C 0.5981(14) 0.3365(6) 0.5716(13) 0.057(5) Uiso 0.284(5) 1 d D . P B 2
C73A C 0.5047(12) 0.2926(4) 0.5891(12) 0.057(4) Uiso 0.284(5) 1 d D . P B 2
C74A C 0.4949(15) 0.3505(6) 0.6362(15) 0.060(5) Uiso 0.284(5) 1 d D . P B 2
O9A O 0.7104(8) 0.3682(3) 0.8216(7) 0.022(3) Uiso 0.222(9) 1 d . . P B 2
C67A C 0.7573(18) 0.3943(9) 0.8485(17) 0.025(8) Uiso 0.222(9) 1 d D . P B 2
C68A C 0.8067(11) 0.3917(5) 0.9627(16) 0.011(4) Uiso 0.222(9) 1 d D . P B 2
C70A C 0.6731(16) 0.4223(5) 0.8315(12) 0.032(6) Uiso 0.222(9) 1 d D . P B 2
C69A C 0.8257(16) 0.4104(5) 0.8080(15) 0.072(12) Uiso 0.222(9) 1 d D . P B 2
F55A F 0.7291(12) 0.3827(5) 0.9673(13) 0.062(5) Uiso 0.222(9) 1 d D . P B 2
F56A F 0.8633(13) 0.3652(5) 0.9757(15) 0.035(4) Uiso 0.222(9) 1 d D . P B 2
F57A F 0.8810(16) 0.4123(6) 1.0057(19) 0.064(6) Uiso 0.222(9) 1 d D . P B 2
F58A F 0.8915(11) 0.3924(4) 0.8536(10) 0.051(4) Uiso 0.222(9) 1 d D . P B 2
F59A F 0.7703(10) 0.4017(4) 0.7302(10) 0.061(4) Uiso 0.222(9) 1 d D . P B 2
F60A F 0.8268(12) 0.4404(5) 0.8249(13) 0.065(5) Uiso 0.222(9) 1 d D . P B 2
F63A F 0.7059(15) 0.4489(5) 0.8774(14) 0.064(6) Uiso 0.222(9) 1 d D . P B 2
F61A F 0.6127(8) 0.4099(3) 0.8498(7) 0.039(3) Uiso 0.222(9) 1 d D . P B 2
F62A F 0.6394(14) 0.4302(6) 0.7483(13) 0.039(4) Uiso 0.222(9) 1 d D . P B 2

loop_
_atom_site_aniso_label
_atom_site_aniso_U_11
_atom_site_aniso_U_22
_atom_site_aniso_U_33
_atom_site_aniso_U_23
_atom_site_aniso_U_13
_atom_site_aniso_U_12
P1 0.0351(5) 0.0218(4) 0.0166(4) -0.0011(3) 0.0081(4) -0.0019(4)
O1 0.0530(17) 0.0338(14) 0.0188(12) -0.0005(10) 0.0096(12) -0.0022(12)
N1 0.0300(15) 0.0237(14) 0.0204(13) 0.0012(11) 0.0085(12) -0.0006(12)
N2 0.0267(15) 0.0231(14) 0.0213(13) -0.0009(11) 0.0085(12) 0.0015(11)
C1 0.0329(19) 0.0284(17) 0.0207(16) 0.0023(13) 0.0094(14) 0.0005(14)
C2 0.039(2) 0.0286(18) 0.0204(15) 0.0039(13) 0.0130(15) 0.0044(15)
C3 0.046(2) 0.0296(18) 0.0280(17) -0.0026(14) 0.0185(17) -0.0008(16)
C4 0.081(3) 0.0248(19) 0.040(2) -0.0006(16) 0.039(2) -0.007(2)
C5 0.081(4) 0.042(2) 0.039(2) 0.0164(19) 0.033(2) 0.024(2)
C6 0.055(3) 0.068(3) 0.046(2) 0.026(2) 0.024(2) 0.027(2)
C7 0.041(2) 0.056(3) 0.037(2) 0.0189(19) 0.0177(19) 0.0110(19)
C8 0.041(2) 0.0222(17) 0.0281(17) -0.0035(13) 0.0127(16) 0.0044(15)
C9 0.046(2) 0.042(2) 0.044(2) 0.0028(18) 0.021(2) 0.0166(19)
C10 0.058(3) 0.0282(19) 0.037(2) -0.0048(16) 0.017(2) -0.0108(18)
C11 0.0335(19) 0.0295(18) 0.0200(15) -0.0007(13) 0.0078(14) 0.0006(15)
C12 0.060(3) 0.048(2) 0.0317(19) 0.0001(17) 0.026(2) 0.002(2)
C13 0.040(2) 0.047(2) 0.0302(19) -0.0027(17) 0.0010(17) -0.0014(19)
C14 0.051(2) 0.036(2) 0.0257(18) -0.0031(15) 0.0123(18) -0.0164(18)
C15 0.052(3) 0.058(3) 0.057(3) -0.013(2) 0.032(2) -0.021(2)
C16 0.062(3) 0.037(2) 0.045(2) -0.0076(19) 0.014(2) -0.020(2)
C17 0.091(4) 0.069(3) 0.032(2) 0.004(2) 0.022(2) -0.043(3)
C18 0.052(2) 0.034(2) 0.0269(18) 0.0010(15) 0.0160(18) 0.0148(18)
C19 0.094(4) 0.038(2) 0.053(3) -0.005(2) 0.047(3) 0.012(2)
C20 0.039(3) 0.052(3) 0.078(3) -0.011(2) 0.029(2) 0.001(2)
C21 0.076(4) 0.099(4) 0.033(2) 0.011(2) 0.016(2) 0.055(3)
B1 0.0222(18) 0.0239(18) 0.0220(17) 0.0002(14) 0.0089(15) -0.0014(14)
P2 0.0290(5) 0.0206(4) 0.0212(4) 0.0003(3) 0.0073(3) 0.0022(3)
O6 0.0595(19) 0.0320(14) 0.0223(13) -0.0022(11) 0.0018(13) 0.0024(13)
N3 0.0276(15) 0.0219(14) 0.0244(13) 0.0026(11) 0.0113(12) 0.0002(11)
N4 0.0265(14) 0.0222(13) 0.0235(13) 0.0015(11) 0.0123(12) 0.0026(11)
C22 0.037(2) 0.0250(17) 0.0275(18) 0.0024(14) 0.0094(16) 0.0043(15)
C23 0.048(2) 0.0207(16) 0.0259(16) 0.0012(13) 0.0231(16) 0.0005(15)
C24 0.077(3) 0.048(3) 0.046(2) -0.013(2) 0.044(2) -0.025(2)
C25 0.157(6) 0.046(3) 0.068(3) -0.025(3) 0.087(4) -0.052(4)
C26 0.152(7) 0.037(3) 0.045(3) 0.003(2) 0.051(4) 0.009(3)
C27 0.119(5) 0.048(3) 0.039(2) 0.018(2) 0.040(3) 0.041(3)
C28 0.055(3) 0.046(2) 0.0274(18) 0.0095(17) 0.0184(19) 0.023(2)
C29 0.039(2) 0.0216(16) 0.0274(17) -0.0017(13) 0.0171(16) 0.0009(14)
C30 0.044(2) 0.0321(19) 0.0335(19) 0.0026(15) 0.0196(18) 0.0140(16)
C31 0.050(2) 0.034(2) 0.040(2) -0.0036(17) 0.0239(19) -0.0089(18)
C32 0.040(2) 0.0268(17) 0.0247(16) 0.0016(13) 0.0151(16) 0.0073(15)
C33 0.063(3) 0.034(2) 0.0330(19) 0.0052(16) 0.030(2) 0.0056(19)
C34 0.039(2) 0.048(2) 0.0319(19) -0.0001(17) 0.0054(17) 0.0061(19)
C35 0.0333(19) 0.0313(18) 0.0276(17) 0.0009(14) 0.0142(15) 0.0082(15)
C36 0.041(2) 0.046(2) 0.060(3) 0.009(2) 0.031(2) 0.0093(19)
C37 0.042(2) 0.044(2) 0.0286(18) 0.0049(16) 0.0118(17) 0.0184(18)
C38 0.072(3) 0.042(2) 0.036(2) -0.0015(18) 0.030(2) 0.020(2)
C39 0.033(2) 0.0266(19) 0.052(2) 0.0002(17) 0.0158(18) -0.0033(15)
C40 0.046(3) 0.049(3) 0.163(6) 0.036(3) 0.062(4) 0.013(2)
C41 0.069(3) 0.044(3) 0.072(3) -0.019(2) 0.028(3) -0.026(2)
C42 0.065(3) 0.059(3) 0.058(3) 0.003(2) 0.035(3) -0.023(2)
B2 0.0229(18) 0.0199(17) 0.0279(18) 0.0018(14) 0.0125(15) 0.0019(14)
Al1 0.0205(5) 0.0221(5) 0.0190(4) 0.0009(4) 0.0097(4) 0.0003(4)
F1 0.0195(16) 0.068(4) 0.059(3) 0.008(3) 0.0154(16) -0.005(2)
F2 0.0291(18) 0.170(6) 0.0295(18) 0.033(3) -0.0002(14) -0.013(3)
F3 0.053(2) 0.061(2) 0.173(5) 0.067(3) 0.050(3) 0.0300(19)
F4 0.061(4) 0.089(3) 0.088(5) -0.032(3) 0.059(4) -0.014(2)
F5 0.095(4) 0.054(4) 0.130(5) -0.049(4) 0.081(4) -0.034(3)
F6 0.0407(18) 0.137(4) 0.0240(14) -0.0031(18) 0.0145(13) -0.0136(19)
F7 0.075(2) 0.064(2) 0.086(3) -0.042(2) 0.057(2) -0.0340(19)
F8 0.040(2) 0.0430(19) 0.089(4) 0.025(2) 0.031(2) 0.0183(16)
F9 0.053(3) 0.045(2) 0.058(4) 0.012(3) 0.038(3) -0.0069(17)
F10 0.0440(15) 0.079(2) 0.0502(15) 0.0015(13) 0.0241(13) 0.0197(13)
F11 0.102(2) 0.0263(13) 0.0728(19) -0.0007(13) 0.0176(18) 0.0189(14)
F12 0.087(2) 0.0552(17) 0.0378(13) -0.0117(12) 0.0129(14) 0.0229(15)
F13 0.0480(14) 0.0436(14) 0.0457(13) 0.0224(11) 0.0184(12) 0.0128(11)
F14 0.0516(15) 0.0417(13) 0.0286(11) 0.0010(9) 0.0066(10) -0.0050(11)
F15 0.081(2) 0.0769(19) 0.0498(15) 0.0232(14) 0.0457(15) 0.0335(16)
F16 0.0530(18) 0.090(2) 0.112(3) 0.067(2) 0.0176(18) -0.0147(16)
F17 0.0392(16) 0.113(3) 0.101(2) 0.050(2) 0.0390(17) 0.0202(17)
F18 0.0521(18) 0.0527(18) 0.086(2) 0.0171(16) -0.0092(16) -0.0240(14)
F19 0.0523(14) 0.0309(12) 0.0346(11) 0.0053(9) 0.0104(11) -0.0086(10)
F20 0.0524(15) 0.0591(15) 0.0344(12) 0.0016(11) 0.0275(11) -0.0050(12)
F21 0.0450(14) 0.0506(14) 0.0263(11) 0.0110(10) -0.0004(10) -0.0023(11)
F22 0.0549(15) 0.0376(12) 0.0420(12) -0.0071(10) 0.0232(12) 0.0086(11)
F23 0.0580(16) 0.0435(13) 0.0251(11) -0.0104(9) 0.0069(11) -0.0091(11)
F24 0.0516(15) 0.0341(12) 0.0413(12) -0.0007(10) 0.0153(11) -0.0160(10)
F25 0.0442(14) 0.0505(15) 0.0504(14) -0.0040(11) 0.0178(12) 0.0163(11)
F26 0.0419(14) 0.0705(17) 0.0399(12) -0.0071(12) 0.0256(11) -0.0118(12)
F27 0.0230(12) 0.085(2) 0.0418(13) -0.0112(13) 0.0059(10) -0.0072(12)
F28 0.0578(17) 0.0595(17) 0.0673(17) -0.0219(14) 0.0411(15) -0.0264(13)
F29 0.0360(14) 0.090(2) 0.0417(14) -0.0188(14) 0.0036(11) 0.0116(14)
F30 0.0563(17) 0.091(2) 0.0422(14) -0.0359(14) 0.0204(13) -0.0090(15)
F31 0.077(2) 0.0441(15) 0.0625(17) -0.0182(13) 0.0310(15) 0.0099(13)
F32 0.0774(19) 0.0382(13) 0.0395(13) 0.0053(10) 0.0207(13) 0.0064(13)
F33 0.0312(14) 0.0715(19) 0.0758(19) -0.0219(15) 0.0175(13) 0.0064(12)
F34 0.128(3) 0.079(2) 0.0409(15) 0.0178(15) 0.0432(18) 0.010(2)
F35 0.106(3) 0.085(2) 0.082(2) -0.0241(17) 0.080(2) -0.0140(18)
F36 0.091(2) 0.0612(18) 0.091(2) -0.0098(16) 0.073(2) -0.0233(16)
O2 0.0235(12) 0.0467(15) 0.0248(12) 0.0054(11) 0.0123(10) -0.0037(11)
O3 0.0358(14) 0.0224(12) 0.0284(12) 0.0039(10) 0.0116(11) 0.0006(10)
O4 0.0228(12) 0.0270(12) 0.0182(10) 0.0015(9) 0.0059(9) -0.0004(9)
O5 0.0305(13) 0.0330(13) 0.0251(11) -0.0037(10) 0.0158(10) 0.0000(10)
C43 0.0214(17) 0.0356(19) 0.0266(16) 0.0041(14) 0.0135(14) -0.0001(14)
C44 0.021(3) 0.087(5) 0.055(4) 0.039(4) 0.012(2) 0.003(3)
C45 0.045(3) 0.057(4) 0.063(4) -0.018(3) 0.040(3) -0.013(3)
C46 0.033(3) 0.039(3) 0.056(3) 0.011(2) 0.029(3) 0.004(2)
C47 0.0306(19) 0.0242(17) 0.0375(19) 0.0080(15) 0.0132(16) 0.0020(14)
C48 0.054(3) 0.032(2) 0.038(2) -0.0039(17) 0.008(2) 0.0108(19)
C49 0.047(2) 0.036(2) 0.037(2) 0.0118(16) 0.0239(19) 0.0101(18)
C50 0.041(3) 0.061(3) 0.074(3) 0.035(3) 0.018(3) -0.003(2)
C51 0.0267(17) 0.0265(17) 0.0208(15) 0.0003(13) 0.0089(14) -0.0001(13)
C52 0.035(2) 0.036(2) 0.0209(16) 0.0028(14) 0.0066(15) -0.0040(16)
C53 0.041(2) 0.0329(19) 0.0257(17) -0.0053(15) 0.0105(16) -0.0037(16)
C54 0.028(2) 0.050(2) 0.0311(18) -0.0027(17) 0.0115(16) -0.0003(17)
C55 0.0295(18) 0.0365(19) 0.0231(16) -0.0037(14) 0.0149(15) 0.0002(15)
C56 0.040(2) 0.060(3) 0.032(2) -0.0185(19) 0.0142(18) 0.000(2)
C57 0.050(3) 0.036(2) 0.044(2) -0.0102(18) 0.022(2) 0.0017(18)
C58 0.080(4) 0.053(3) 0.053(3) -0.009(2) 0.048(3) -0.011(3)
Al2 0.0263(5) 0.0202(5) 0.0200(4) -0.0007(4) 0.0115(4) -0.0018(4)
F37 0.096(4) 0.067(3) 0.077(3) -0.037(2) 0.028(3) -0.038(3)
F38 0.029(2) 0.155(6) 0.104(5) -0.002(4) -0.002(2) 0.028(3)
F39 0.086(3) 0.113(4) 0.0323(19) -0.002(2) 0.015(2) 0.012(3)
F40 0.137(6) 0.049(3) 0.144(6) -0.001(3) 0.097(5) 0.029(3)
F41 0.108(6) 0.096(4) 0.097(4) 0.028(3) 0.054(4) -0.026(4)
F42 0.097(4) 0.047(3) 0.097(3) -0.013(2) 0.016(3) -0.027(3)
F43 0.055(3) 0.083(3) 0.097(4) 0.004(3) 0.056(3) 0.004(3)
F44 0.114(4) 0.039(2) 0.053(3) 0.006(2) 0.028(3) 0.000(2)
F45 0.070(3) 0.078(3) 0.043(2) -0.0184(18) 0.032(2) -0.014(2)
F46 0.155(8) 0.107(6) 0.277(14) -0.051(7) 0.076(9) 0.065(6)
F47 0.187(9) 0.204(9) 0.192(8) -0.029(7) 0.176(8) -0.043(7)
F48 0.211(10) 0.091(5) 0.048(3) -0.028(3) 0.058(4) -0.045(6)
F49 0.128(7) 0.143(8) 0.166(9) 0.004(7) 0.066(6) 0.077(6)
F50 0.100(5) 0.171(7) 0.098(5) 0.091(5) -0.001(4) -0.026(5)
F51 0.050(4) 0.245(10) 0.117(5) 0.064(6) 0.006(4) -0.038(5)
F52 0.124(6) 0.077(4) 0.095(4) 0.033(3) 0.018(4) -0.058(4)
F53 0.053(4) 0.122(6) 0.110(6) 0.006(5) 0.006(4) -0.012(4)
F54 0.214(10) 0.074(4) 0.061(3) -0.026(3) 0.053(5) -0.036(5)
F55 0.101(5) 0.129(5) 0.045(3) -0.004(3) 0.042(3) -0.035(4)
F56 0.152(7) 0.070(4) 0.065(4) 0.016(3) -0.010(4) 0.010(4)
F57 0.145(7) 0.050(3) 0.047(3) -0.021(2) 0.011(4) -0.024(4)
F58 0.099(5) 0.089(5) 0.200(7) 0.003(5) 0.102(5) -0.004(4)
F59 0.210(6) 0.080(3) 0.070(3) -0.009(3) 0.096(4) -0.047(4)
F60 0.107(4) 0.032(2) 0.075(3) -0.004(2) 0.047(3) -0.028(2)
F61 0.082(4) 0.080(4) 0.292(10) -0.001(5) 0.110(5) -0.004(3)
F62 0.141(8) 0.065(4) 0.116(5) 0.028(3) 0.000(4) 0.014(4)
F63 0.180(7) 0.063(4) 0.152(6) 0.002(4) 0.130(6) 0.038(4)
F64 0.038(2) 0.118(4) 0.079(4) 0.035(3) 0.005(2) 0.020(2)
F65 0.061(4) 0.184(7) 0.151(7) -0.087(5) 0.053(4) 0.016(4)
F66 0.056(3) 0.120(5) 0.136(5) 0.022(4) 0.056(3) -0.018(3)
F67 0.088(3) 0.040(2) 0.076(3) 0.0048(19) 0.034(3) 0.004(2)
F68 0.064(3) 0.094(4) 0.0194(17) 0.0089(18) 0.0099(19) -0.006(3)
F69 0.041(2) 0.067(3) 0.061(3) 0.015(2) 0.028(2) 0.002(2)
F70 0.200(8) 0.035(3) 0.090(6) 0.003(4) 0.054(5) 0.001(3)
F71 0.127(5) 0.071(3) 0.040(2) -0.021(2) 0.015(3) -0.024(3)
F72 0.122(5) 0.101(5) 0.146(5) -0.049(4) 0.103(4) -0.007(4)
O7 0.047(3) 0.154(5) 0.039(3) 0.027(3) 0.028(2) 0.054(3)
O8 0.086(3) 0.075(2) 0.0280(14) 0.0065(14) 0.0256(16) -0.037(2)
O9 0.095(4) 0.0192(18) 0.041(2) -0.0077(15) 0.038(2) -0.010(2)
O10 0.021(2) 0.072(3) 0.0177(18) 0.0020(17) 0.0069(17) -0.005(2)
C59 0.017(4) 0.046(4) 0.034(4) -0.017(3) 0.008(3) -0.003(3)
C60 0.045(5) 0.069(5) 0.041(4) -0.002(3) 0.009(3) 0.004(4)
C61 0.081(6) 0.056(6) 0.054(5) -0.001(3) 0.039(5) -0.012(5)
C62 0.039(4) 0.051(4) 0.069(5) -0.012(3) 0.036(4) -0.005(3)
C63 0.039(5) 0.052(5) 0.035(4) 0.012(3) 0.019(4) -0.010(4)
C64 0.115(12) 0.098(10) 0.135(12) -0.005(9) 0.085(11) 0.025(9)
C65 0.089(9) 0.162(16) 0.074(8) 0.031(9) 0.037(7) 0.005(10)
C66 0.085(7) 0.080(7) 0.071(6) 0.016(5) 0.026(5) -0.031(6)
C67 0.075(6) 0.022(3) 0.029(4) -0.013(3) 0.023(3) -0.014(3)
C68 0.140(10) 0.053(5) 0.054(5) -0.017(3) 0.059(6) -0.028(6)
C69 0.102(7) 0.046(4) 0.065(4) 0.013(3) 0.065(5) 0.011(4)
C70 0.089(8) 0.053(6) 0.123(9) -0.005(5) 0.060(7) 0.008(5)
C71 0.026(3) 0.047(4) 0.018(3) 0.002(2) 0.006(3) 0.000(2)
C72 0.064(5) 0.067(5) 0.085(6) 0.009(5) 0.041(5) 0.000(4)
C73 0.036(3) 0.049(4) 0.026(3) 0.010(3) 0.006(2) -0.004(3)
C74 0.082(6) 0.052(4) 0.049(4) -0.005(3) 0.023(4) -0.011(4)

loop_
_atom_type_symbol
_atom_type_description
_atom_type_scat_dispersion_real
_atom_type_scat_dispersion_imag
_atom_type_scat_source
C C 0.0033 0.0016 'International Tables Vol C Tables 4.2.6.8 and 6.1.1.4'
H H 0.0000 0.0000 'International Tables Vol C Tables 4.2.6.8 and 6.1.1.4'
Al Al 0.0645 0.0514 'International Tables Vol C Tables 4.2.6.8 and 6.1.1.4'
B B 0.0013 0.0007 'International Tables Vol C Tables 4.2.6.8 and 6.1.1.4'
F F 0.0171 0.0103 'International Tables Vol C Tables 4.2.6.8 and 6.1.1.4'
N N 0.0061 0.0033 'International Tables Vol C Tables 4.2.6.8 and 6.1.1.4'
O O 0.0106 0.0060 'International Tables Vol C Tables 4.2.6.8 and 6.1.1.4'
P P 0.1023 0.0942 'International Tables Vol C Tables 4.2.6.8 and 6.1.1.4'

loop_
_geom_angle_atom_site_label_1
_geom_angle_atom_site_label_2
_geom_angle_atom_site_label_3
_geom_angle
_geom_angle_site_symmetry_1
_geom_angle_site_symmetry_3
_geom_angle_publ_flag
C1 P1 B1 72.40(15) . . ?
C14 P1 C1 109.91(17) . . ?
C14 P1 C18 120.7(2) . . ?
C14 P1 B1 116.32(18) . . ?
C18 P1 C1 108.01(16) . . ?
C18 P1 B1 117.70(18) . . ?
C1 N1 C2 119.4(3) . . ?
C1 N1 B1 104.3(3) . . ?
C2 N1 B1 136.3(3) . . ?
C8 N2 C11 114.3(3) . . ?
B1 N2 C8 126.9(3) . . ?
B1 N2 C11 118.8(3) . . ?
O1 C1 P1 135.4(3) . . ?
O1 C1 N1 129.9(3) . . ?
N1 C1 P1 94.7(2) . . ?
C3 C2 N1 120.2(3) . . ?
C7 C2 N1 118.7(3) . . ?
C7 C2 C3 121.1(3) . . ?
C2 C3 H3 120.6 . . ?
C2 C3 C4 118.8(4) . . ?
C4 C3 H3 120.6 . . ?
C3 C4 H4 120.1 . . ?
C5 C4 C3 119.8(4) . . ?
C5 C4 H4 120.1 . . ?
C4 C5 H5 119.6 . . ?
C6 C5 C4 120.8(4) . . ?
C6 C5 H5 119.6 . . ?
C5 C6 H6 119.9 . . ?
C5 C6 C7 120.2(5) . . ?
C7 C6 H6 119.9 . . ?
C2 C7 C6 119.2(4) . . ?
C2 C7 H7 120.4 . . ?
C6 C7 H7 120.4 . . ?
N2 C8 H8 106.7 . . ?
N2 C8 C9 111.5(3) . . ?
N2 C8 C10 112.1(3) . . ?
C9 C8 H8 106.7 . . ?
C10 C8 H8 106.7 . . ?
C10 C8 C9 112.7(3) . . ?
C8 C9 H9A 109.5 . . ?
C8 C9 H9B 109.5 . . ?
C8 C9 H9C 109.5 . . ?
H9A C9 H9B 109.5 . . ?
H9A C9 H9C 109.5 . . ?
H9B C9 H9C 109.5 . . ?
C8 C10 H10A 109.5 . . ?
C8 C10 H10B 109.5 . . ?
C8 C10 H10C 109.5 . . ?
H10A C10 H10B 109.5 . . ?
H10A C10 H10C 109.5 . . ?
H10B C10 H10C 109.5 . . ?
N2 C11 H11 107.0 . . ?
N2 C11 C12 111.7(3) . . ?
N2 C11 C13 111.7(3) . . ?
C12 C11 H11 107.0 . . ?
C13 C11 H11 107.0 . . ?
C13 C11 C12 112.1(3) . . ?
C11 C12 H12A 109.5 . . ?
C11 C12 H12B 109.5 . . ?
C11 C12 H12C 109.5 . . ?
H12A C12 H12B 109.5 . . ?
H12A C12 H12C 109.5 . . ?
H12B C12 H12C 109.5 . . ?
C11 C13 H13A 109.5 . . ?
C11 C13 H13B 109.5 . . ?
C11 C13 H13C 109.5 . . ?
H13A C13 H13B 109.5 . . ?
H13A C13 H13C 109.5 . . ?
H13B C13 H13C 109.5 . . ?
C15 C14 P1 105.2(3) . . ?
C15 C14 C17 110.0(4) . . ?
C16 C14 P1 110.5(3) . . ?
C16 C14 C15 109.8(4) . . ?
C16 C14 C17 110.3(4) . . ?
C17 C14 P1 110.9(3) . . ?
C14 C15 H15A 109.5 . . ?
C14 C15 H15B 109.5 . . ?
C14 C15 H15C 109.5 . . ?
H15A C15 H15B 109.5 . . ?
H15A C15 H15C 109.5 . . ?
H15B C15 H15C 109.5 . . ?
C14 C16 H16A 109.5 . . ?
C14 C16 H16B 109.5 . . ?
C14 C16 H16C 109.5 . . ?
H16A C16 H16B 109.5 . . ?
H16A C16 H16C 109.5 . . ?
H16B C16 H16C 109.5 . . ?
C14 C17 H17A 109.5 . . ?
C14 C17 H17B 109.5 . . ?
C14 C17 H17C 109.5 . . ?
H17A C17 H17B 109.5 . . ?
H17A C17 H17C 109.5 . . ?
H17B C17 H17C 109.5 . . ?
C19 C18 P1 109.7(3) . . ?
C20 C18 P1 105.1(3) . . ?
C20 C18 C19 109.2(4) . . ?
C20 C18 C21 111.6(4) . . ?
C21 C18 P1 110.5(3) . . ?
C21 C18 C19 110.6(4) . . ?
C18 C19 H19A 109.5 . . ?
C18 C19 H19B 109.5 . . ?
C18 C19 H19C 109.5 . . ?
H19A C19 H19B 109.5 . . ?
H19A C19 H19C 109.5 . . ?
H19B C19 H19C 109.5 . . ?
C18 C20 H20A 109.5 . . ?
C18 C20 H20B 109.5 . . ?
C18 C20 H20C 109.5 . . ?
H20A C20 H20B 109.5 . . ?
H20A C20 H20C 109.5 . . ?
H20B C20 H20C 109.5 . . ?
C18 C21 H21A 109.5 . . ?
C18 C21 H21B 109.5 . . ?
C18 C21 H21C 109.5 . . ?
H21A C21 H21B 109.5 . . ?
H21A C21 H21C 109.5 . . ?
H21B C21 H21C 109.5 . . ?
N1 B1 P1 88.6(2) . . ?
N2 B1 P1 132.2(3) . . ?
N2 B1 N1 139.1(3) . . ?
C22 P2 B2 72.47(15) . . ?
C35 P2 C22 107.54(16) . . ?
C35 P2 C39 120.81(17) . . ?
C35 P2 B2 115.90(17) . . ?
C39 P2 C22 110.03(18) . . ?
C39 P2 B2 118.08(17) . . ?
C22 N3 C23 119.0(3) . . ?
C22 N3 B2 104.2(3) . . ?
C23 N3 B2 136.7(3) . . ?
C29 N4 C32 114.3(3) . . ?
B2 N4 C29 126.5(3) . . ?
B2 N4 C32 119.2(3) . . ?
O6 C22 P2 135.6(3) . . ?
O6 C22 N3 129.6(3) . . ?
N3 C22 P2 94.7(2) . . ?
C24 C23 N3 120.3(4) . . ?
C24 C23 C28 121.0(4) . . ?
C28 C23 N3 118.7(3) . . ?
C23 C24 H24 121.7 . . ?
C23 C24 C25 116.6(5) . . ?
C25 C24 H24 121.7 . . ?
C24 C25 H25 120.1 . . ?
C26 C25 C24 119.8(5) . . ?
C26 C25 H25 120.1 . . ?
C25 C26 H26 119.2 . . ?
C27 C26 C25 121.5(5) . . ?
C27 C26 H26 119.2 . . ?
C26 C27 H27 119.8 . . ?
C26 C27 C28 120.4(6) . . ?
C28 C27 H27 119.8 . . ?
C23 C28 H28 119.7 . . ?
C27 C28 C23 120.6(5) . . ?
C27 C28 H28 119.7 . . ?
N4 C29 H29 106.6 . . ?
N4 C29 C30 110.9(3) . . ?
N4 C29 C31 112.7(3) . . ?
C30 C29 H29 106.6 . . ?
C31 C29 H29 106.6 . . ?
C31 C29 C30 113.0(3) . . ?
C29 C30 H30A 109.5 . . ?
C29 C30 H30B 109.5 . . ?
C29 C30 H30C 109.5 . . ?
H30A C30 H30B 109.5 . . ?
H30A C30 H30C 109.5 . . ?
H30B C30 H30C 109.5 . . ?
C29 C31 H31A 109.5 . . ?
C29 C31 H31B 109.5 . . ?
C29 C31 H31C 109.5 . . ?
H31A C31 H31B 109.5 . . ?
H31A C31 H31C 109.5 . . ?
H31B C31 H31C 109.5 . . ?
N4 C32 H32 106.9 . . ?
N4 C32 C33 111.7(3) . . ?
N4 C32 C34 112.0(3) . . ?
C33 C32 H32 106.9 . . ?
C34 C32 H32 106.9 . . ?
C34 C32 C33 112.0(3) . . ?
C32 C33 H33A 109.5 . . ?
C32 C33 H33B 109.5 . . ?
C32 C33 H33C 109.5 . . ?
H33A C33 H33B 109.5 . . ?
H33A C33 H33C 109.5 . . ?
H33B C33 H33C 109.5 . . ?
C32 C34 H34A 109.5 . . ?
C32 C34 H34B 109.5 . . ?
C32 C34 H34C 109.5 . . ?
H34A C34 H34B 109.5 . . ?
H34A C34 H34C 109.5 . . ?
H34B C34 H34C 109.5 . . ?
C36 C35 P2 105.7(2) . . ?
C36 C35 C37 110.8(3) . . ?
C36 C35 C38 108.9(3) . . ?
C37 C35 P2 110.6(2) . . ?
C37 C35 C38 110.8(3) . . ?
C38 C35 P2 110.0(3) . . ?
C35 C36 H36A 109.5 . . ?
C35 C36 H36B 109.5 . . ?
C35 C36 H36C 109.5 . . ?
H36A C36 H36B 109.5 . . ?
H36A C36 H36C 109.5 . . ?
H36B C36 H36C 109.5 . . ?
C35 C37 H37A 109.5 . . ?
C35 C37 H37B 109.5 . . ?
C35 C37 H37C 109.5 . . ?
H37A C37 H37B 109.5 . . ?
H37A C37 H37C 109.5 . . ?
H37B C37 H37C 109.5 . . ?
C35 C38 H38A 109.5 . . ?
C35 C38 H38B 109.5 . . ?
C35 C38 H38C 109.5 . . ?
H38A C38 H38B 109.5 . . ?
H38A C38 H38C 109.5 . . ?
H38B C38 H38C 109.5 . . ?
C40 C39 P2 105.1(3) . . ?
C41 C39 P2 110.7(3) . . ?
C41 C39 C40 110.5(4) . . ?
C42 C39 P2 110.8(3) . . ?
C42 C39 C40 109.8(4) . . ?
C42 C39 C41 109.9(4) . . ?
C39 C40 H40A 109.5 . . ?
C39 C40 H40B 109.5 . . ?
C39 C40 H40C 109.5 . . ?
H40A C40 H40B 109.5 . . ?
H40A C40 H40C 109.5 . . ?
H40B C40 H40C 109.5 . . ?
C39 C41 H41A 109.5 . . ?
C39 C41 H41B 109.5 . . ?
C39 C41 H41C 109.5 . . ?
H41A C41 H41B 109.5 . . ?
H41A C41 H41C 109.5 . . ?
H41B C41 H41C 109.5 . . ?
C39 C42 H42A 109.5 . . ?
C39 C42 H42B 109.5 . . ?
C39 C42 H42C 109.5 . . ?
H42A C42 H42B 109.5 . . ?
H42A C42 H42C 109.5 . . ?
H42B C42 H42C 109.5 . . ?
N3 B2 P2 88.5(2) . . ?
N4 B2 P2 132.6(3) . . ?
N4 B2 N3 138.8(3) . . ?
O3 Al1 O2 113.28(13) . . ?
O3 Al1 O4 108.32(12) . . ?
O3 Al1 O5 107.13(12) . . ?
O4 Al1 O2 107.19(12) . . ?
O5 Al1 O2 107.15(12) . . ?
O5 Al1 O4 113.91(12) . . ?
C43 O2 Al1 148.9(2) . . ?
C47 O3 Al1 148.2(2) . . ?
C51 O4 Al1 147.3(2) . . ?
C55 O5 Al1 152.5(2) . . ?
O2 C43 C44 108.2(3) . . ?
O2 C43 C44A 109.2(12) . . ?
O2 C43 C45 111.9(3) . . ?
O2 C43 C45A 114.3(8) . . ?
O2 C43 C46 110.4(3) . . ?
O2 C43 C46A 106.6(12) . . ?
C44 C43 C45 110.5(4) . . ?
C44A C43 C45A 103.1(13) . . ?
C44A C43 C46A 118.0(17) . . ?
C45A C43 C46A 105.8(14) . . ?
C46 C43 C44 108.1(4) . . ?
C46 C43 C45 107.7(4) . . ?
F1 C44 F3 109.9(6) . . ?
F1 C44 C43 112.2(5) . . ?
F2 C44 F1 105.4(6) . . ?
F2 C44 F3 108.8(6) . . ?
F2 C44 C43 111.9(5) . . ?
F3 C44 C43 108.6(5) . . ?
F2A C44A F1A 121(4) . . ?
F2A C44A F3A 99(3) . . ?
F3A C44A F1A 97(3) . . ?
C43 C44A F1A 114(3) . . ?
C43 C44A F2A 109(3) . . ?
C43 C44A F3A 115(3) . . ?
F4 C45 C43 109.9(5) . . ?
F5 C45 F4 108.0(6) . . ?
F5 C45 F6 108.7(6) . . ?
F5 C45 C43 110.8(5) . . ?
F6 C45 F4 109.1(5) . . ?
F6 C45 C43 110.2(4) . . ?
F4A C45A C43 115(2) . . ?
F5A C45A F4A 115(2) . . ?
F5A C45A F6A 99(2) . . ?
F5A C45A C43 113.6(17) . . ?
F6A C45A F4A 106(3) . . ?
F6A C45A C43 106(2) . . ?
F7 C46 C43 110.5(4) . . ?
F8 C46 F7 106.0(5) . . ?
F8 C46 F9 107.1(5) . . ?
F8 C46 C43 111.1(4) . . ?
F9 C46 F7 108.1(5) . . ?
F9 C46 C43 113.6(5) . . ?
F7A C46A F9A 93(3) . . ?
F7A C46A C43 102(3) . . ?
F8A C46A F7A 119(4) . . ?
F8A C46A F9A 123(3) . . ?
F8A C46A C43 117(3) . . ?
F9A C46A C43 97(3) . . ?
O3 C47 C48 108.7(3) . . ?
O3 C47 C49 111.9(3) . . ?
O3 C47 C50 108.8(3) . . ?
C48 C47 C49 109.2(3) . . ?
C48 C47 C50 109.9(4) . . ?
C49 C47 C50 108.3(3) . . ?
F10 C48 F11 107.9(4) . . ?
F10 C48 C47 110.3(3) . . ?
F11 C48 C47 112.7(4) . . ?
F12 C48 F10 107.9(4) . . ?
F12 C48 F11 107.3(3) . . ?
F12 C48 C47 110.6(3) . . ?
F13 C49 C47 112.3(3) . . ?
F14 C49 F13 107.3(3) . . ?
F14 C49 F15 107.1(3) . . ?
F14 C49 C47 110.9(3) . . ?
F15 C49 F13 107.1(3) . . ?
F15 C49 C47 111.8(3) . . ?
F16 C50 C47 112.1(4) . . ?
F17 C50 F16 108.0(5) . . ?
F17 C50 C47 110.2(4) . . ?
F18 C50 F16 107.8(5) . . ?
F18 C50 F17 107.6(4) . . ?
F18 C50 C47 111.0(4) . . ?
O4 C51 C52 108.0(3) . . ?
O4 C51 C53 111.7(3) . . ?
O4 C51 C54 110.3(3) . . ?
C53 C51 C52 108.8(3) . . ?
C54 C51 C52 108.5(3) . . ?
C54 C51 C53 109.4(3) . . ?
F19 C52 F21 107.6(3) . . ?
F19 C52 C51 110.7(3) . . ?
F20 C52 F19 107.5(3) . . ?
F20 C52 F21 107.7(3) . . ?
F20 C52 C51 110.8(3) . . ?
F21 C52 C51 112.3(3) . . ?
F22 C53 F23 107.8(3) . . ?
F22 C53 F24 108.1(3) . . ?
F22 C53 C51 110.3(3) . . ?
F23 C53 C51 112.2(3) . . ?
F24 C53 F23 107.3(3) . . ?
F24 C53 C51 111.0(3) . . ?
F25 C54 F27 107.5(3) . . ?
F25 C54 C51 111.5(3) . . ?
F26 C54 F25 107.3(3) . . ?
F26 C54 F27 107.3(3) . . ?
F26 C54 C51 109.9(3) . . ?
F27 C54 C51 113.0(3) . . ?
O5 C55 C56 111.8(3) . . ?
O5 C55 C57 110.2(3) . . ?
O5 C55 C58 108.4(3) . . ?
C57 C55 C56 108.6(3) . . ?
C58 C55 C56 109.0(3) . . ?
C58 C55 C57 108.8(3) . . ?
F28 C56 F30 108.1(4) . . ?
F28 C56 C55 110.5(3) . . ?
F29 C56 F28 107.7(4) . . ?
F29 C56 F30 107.2(3) . . ?
F29 C56 C55 110.7(4) . . ?
F30 C56 C55 112.5(3) . . ?
F31 C57 C55 112.3(3) . . ?
F32 C57 F31 106.8(3) . . ?
F32 C57 F33 108.4(4) . . ?
F32 C57 C55 110.4(3) . . ?
F33 C57 F31 108.4(3) . . ?
F33 C57 C55 110.4(3) . . ?
F34 C58 C55 110.0(4) . . ?
F35 C58 F34 108.4(4) . . ?
F35 C58 C55 112.0(4) . . ?
F36 C58 F34 107.4(4) . . ?
F36 C58 F35 107.9(4) . . ?
F36 C58 C55 111.0(4) . . ?
O7 Al2 O8 114.9(2) . . ?
O7 Al2 O9 104.7(3) . . ?
O7 Al2 O10 108.6(3) . . ?
O8 Al2 O7A 94.5(4) . . ?
O8 Al2 O9 111.43(19) . . ?
O8 Al2 O10 105.53(18) . . ?
O8 Al2 O9A 96.0(4) . . ?
O9 Al2 O10 111.8(2) . . ?
O10A Al2 O7A 107.9(6) . . ?
O10A Al2 O8 116.8(4) . . ?
O10A Al2 O9A 110.4(5) . . ?
O9A Al2 O7A 129.8(5) . . ?
C59 O7 Al2 163.3(6) . . ?
C59A O7A Al2 146.9(19) . . ?
C63 O8 Al2 157.6(4) . . ?
C63A O8 Al2 149.6(6) . . ?
C67 O9 Al2 151.4(5) . . ?
C71 O10 Al2 145.7(5) . . ?
C71A O10A Al2 146.0(12) . . ?
O7 C59 C60 111.4(8) . . ?
O7 C59 C61 113.2(9) . . ?
O7 C59 C62 109.3(8) . . ?
C60 C59 C61 109.2(8) . . ?
C60 C59 C62 106.8(7) . . ?
C62 C59 C61 106.6(7) . . ?
F37 C60 F38 110.4(7) . . ?
F37 C60 F39 104.8(8) . . ?
F37 C60 C59 112.3(7) . . ?
F38 C60 F39 105.9(6) . . ?
F38 C60 C59 113.0(8) . . ?
F39 C60 C59 109.9(7) . . ?
F40 C61 F41 115.3(10) . . ?
F40 C61 C59 112.8(9) . . ?
F41 C61 C59 107.9(9) . . ?
F42 C61 F40 110.1(9) . . ?
F42 C61 F41 99.6(9) . . ?
F42 C61 C59 110.3(10) . . ?
F43 C62 F44 109.8(7) . . ?
F43 C62 C59 112.3(8) . . ?
F44 C62 C59 111.1(7) . . ?
F45 C62 F43 108.7(7) . . ?
F45 C62 F44 105.9(7) . . ?
F45 C62 C59 108.9(7) . . ?
O7A C59A C60A 115(3) . . ?
O7A C59A C61A 85(2) . . ?
O7A C59A C62A 112(3) . . ?
C60A C59A C61A 112(3) . . ?
C60A C59A C62A 122(3) . . ?
C61A C59A C62A 104(2) . . ?
F37A C60A C59A 105(3) . . ?
F38A C60A F37A 108(2) . . ?
F38A C60A F39A 105(2) . . ?
F38A C60A C59A 112(3) . . ?
F39A C60A F37A 116(2) . . ?
F39A C60A C59A 111(3) . . ?
F40A C61A F41A 90(2) . . ?
F40A C61A F42A 101(2) . . ?
F40A C61A C59A 109(3) . . ?
F41A C61A C59A 104(3) . . ?
F42A C61A F41A 134(4) . . ?
F42A C61A C59A 114(3) . . ?
F43A C62A F44A 100.6(18) . . ?
F43A C62A C59A 109(2) . . ?
F44A C62A C59A 101(2) . . ?
F45A C62A F43A 109.3(18) . . ?
F45A C62A F44A 118.3(19) . . ?
F45A C62A C59A 117(2) . . ?
O8 C63 C64 106.5(8) . . ?
O8 C63 C65 114.7(8) . . ?
O8 C63 C66 111.8(7) . . ?
C64 C63 C65 108.1(10) . . ?
C64 C63 C66 107.3(10) . . ?
C65 C63 C66 108.0(9) . . ?
F46 C64 F47 113.0(13) . . ?
F46 C64 F48 109.1(12) . . ?
F46 C64 C63 110.0(12) . . ?
F47 C64 F48 108.5(12) . . ?
F47 C64 C63 111.0(11) . . ?
F48 C64 C63 105.0(10) . . ?
F49 C65 C63 106.6(9) . . ?
F50 C65 F49 110.7(14) . . ?
F50 C65 F51 108.2(11) . . ?
F50 C65 C63 112.7(11) . . ?
F51 C65 F49 110.1(12) . . ?
F51 C65 C63 108.5(12) . . ?
F52 C66 F53 111.8(9) . . ?
F52 C66 F54 105.1(9) . . ?
F52 C66 C63 113.9(8) . . ?
F53 C66 C63 109.0(9) . . ?
F54 C66 F53 106.6(9) . . ?
F54 C66 C63 110.2(8) . . ?
O8 C63A C64A 114.2(12) . . ?
O8 C63A C65A 106.7(11) . . ?
O8 C63A C66A 104.9(10) . . ?
C64A C63A C66A 111.0(11) . . ?
C65A C63A C64A 110.2(12) . . ?
C65A C63A C66A 109.5(11) . . ?
F46A C64A F47A 106.6(11) . . ?
F46A C64A C63A 110.5(13) . . ?
F47A C64A C63A 107.8(11) . . ?
F48A C64A F46A 111.4(12) . . ?
F48A C64A F47A 108.9(12) . . ?
F48A C64A C63A 111.6(12) . . ?
F49A C65A C63A 111.0(12) . . ?
F50A C65A F49A 106.6(11) . . ?
F50A C65A C63A 108.9(11) . . ?
F51A C65A F49A 102.2(11) . . ?
F51A C65A F50A 115.5(12) . . ?
F51A C65A C63A 112.2(12) . . ?
F52A C66A F53A 107.5(10) . . ?
F52A C66A F54A 110.5(9) . . ?
F52A C66A C63A 111.7(11) . . ?
F53A C66A C63A 108.7(11) . . ?
F54A C66A F53A 107.0(10) . . ?
F54A C66A C63A 111.2(9) . . ?
O9 C67 C68 110.2(8) . . ?
O9 C67 C69 102.9(8) . . ?
O9 C67 C70 111.7(8) . . ?
C68 C67 C69 105.7(8) . . ?
C70 C67 C68 115.8(9) . . ?
C70 C67 C69 109.7(8) . . ?
F55 C68 C67 108.9(10) . . ?
F56 C68 F55 99.7(10) . . ?
F56 C68 F57 116.9(13) . . ?
F56 C68 C67 118.9(10) . . ?
F57 C68 F55 95.9(9) . . ?
F57 C68 C67 112.4(10) . . ?
F58 C69 F60 102.7(8) . . ?
F58 C69 C67 112.8(6) . . ?
F59 C69 F58 104.8(7) . . ?
F59 C69 F60 106.0(6) . . ?
F59 C69 C67 117.0(8) . . ?
F60 C69 C67 112.3(7) . . ?
F61 C70 F62 106.6(11) . . ?
F61 C70 F63 111.5(9) . . ?
F61 C70 C67 110.9(10) . . ?
F62 C70 C67 110.8(9) . . ?
F63 C70 F62 104.0(10) . . ?
F63 C70 C67 112.6(10) . . ?
O10 C71 C72 104.5(7) . . ?
O10 C71 C73 114.9(5) . . ?
O10 C71 C74 112.1(6) . . ?
C73 C71 C72 107.3(6) . . ?
C74 C71 C72 107.6(7) . . ?
C74 C71 C73 110.0(7) . . ?
F64 C72 F66 107.1(7) . . ?
F64 C72 C71 112.9(6) . . ?
F65 C72 F64 107.4(8) . . ?
F65 C72 F66 103.3(7) . . ?
F65 C72 C71 115.6(8) . . ?
F66 C72 C71 109.8(7) . . ?
F67 C73 C71 110.3(5) . . ?
F68 C73 F67 111.1(5) . . ?
F68 C73 F69 107.7(5) . . ?
F68 C73 C71 112.4(5) . . ?
F69 C73 F67 106.8(6) . . ?
F69 C73 C71 108.3(5) . . ?
F70 C74 F72 110.9(8) . . ?
F70 C74 C71 110.1(7) . . ?
F71 C74 F70 108.0(8) . . ?
F71 C74 F72 106.1(7) . . ?
F71 C74 C71 113.9(6) . . ?
F72 C74 C71 107.8(6) . . ?
O10A C71A C72A 92.8(14) . . ?
O10A C71A C73A 111.0(15) . . ?
O10A C71A C74A 124.0(16) . . ?
C72A C71A C73A 107.7(16) . . ?
C72A C71A C74A 110.8(16) . . ?
C73A C71A C74A 108.7(16) . . ?
F64A C72A F65A 113.4(18) . . ?
F64A C72A F66A 111.2(17) . . ?
F64A C72A C71A 121(2) . . ?
F65A C72A F66A 92.9(15) . . ?
F65A C72A C71A 108.2(17) . . ?
F66A C72A C71A 106.3(15) . . ?
F67A C73A F68A 110.5(15) . . ?
F67A C73A C71A 113.5(17) . . ?
F68A C73A C71A 107.7(14) . . ?
F69A C73A F67A 107.4(16) . . ?
F69A C73A F68A 108.6(15) . . ?
F69A C73A C71A 108.9(16) . . ?
F70A C74A C71A 107.7(17) . . ?
F71A C74A F70A 96.1(18) . . ?
F71A C74A C71A 101.4(17) . . ?
F72A C74A F70A 106.5(18) . . ?
F72A C74A F71A 127(2) . . ?
F72A C74A C71A 115(2) . . ?
C67A O9A Al2 139.4(15) . . ?
O9A C67A C68A 103.7(19) . . ?
O9A C67A C70A 99.6(17) . . ?
O9A C67A C69A 126(2) . . ?
C68A C67A C70A 97.9(17) . . ?
C68A C67A C69A 115.4(19) . . ?
C70A C67A C69A 109.8(19) . . ?
F55A C68A C67A 97.4(17) . . ?
F56A C68A C67A 98(2) . . ?
F56A C68A F55A 112.4(17) . . ?
F56A C68A F57A 90.4(17) . . ?
F57A C68A C67A 113(2) . . ?
F57A C68A F55A 139(2) . . ?
F63A C70A C67A 112(2) . . ?
F63A C70A F61A 109.2(19) . . ?
F63A C70A F62A 107.2(19) . . ?
F61A C70A C67A 112.5(18) . . ?
F62A C70A C67A 104(2) . . ?
F62A C70A F61A 112.5(19) . . ?
F58A C69A C67A 95(2) . . ?
F58A C69A F59A 119.1(19) . . ?
F58A C69A F60A 121.2(18) . . ?
F59A C69A C67A 91(2) . . ?
F60A C69A C67A 102(2) . . ?
F60A C69A F59A 116.0(18) . . ?

loop_
_geom_bond_atom_site_label_1
_geom_bond_atom_site_label_2
_geom_bond_distance
_geom_bond_site_symmetry_2
_geom_bond_publ_flag
P1 C1 1.872(3) . ?
P1 C14 1.848(4) . ?
P1 C18 1.849(4) . ?
P1 B1 1.964(4) . ?
O1 C1 1.194(4) . ?
N1 C1 1.398(4) . ?
N1 C2 1.449(4) . ?
N1 B1 1.472(4) . ?
N2 C8 1.493(4) . ?
N2 C11 1.494(4) . ?
N2 B1 1.371(4) . ?
C2 C3 1.376(5) . ?
C2 C7 1.376(5) . ?
C3 H3 0.9500 . ?
C3 C4 1.401(5) . ?
C4 H4 0.9500 . ?
C4 C5 1.369(7) . ?
C5 H5 0.9500 . ?
C5 C6 1.365(7) . ?
C6 H6 0.9500 . ?
C6 C7 1.387(6) . ?
C7 H7 0.9500 . ?
C8 H8 1.0000 . ?
C8 C9 1.523(5) . ?
C8 C10 1.513(5) . ?
C9 H9A 0.9800 . ?
C9 H9B 0.9800 . ?
C9 H9C 0.9800 . ?
C10 H10A 0.9800 . ?
C10 H10B 0.9800 . ?
C10 H10C 0.9800 . ?
C11 H11 1.0000 . ?
C11 C12 1.528(5) . ?
C11 C13 1.517(5) . ?
C12 H12A 0.9800 . ?
C12 H12B 0.9800 . ?
C12 H12C 0.9800 . ?
C13 H13A 0.9800 . ?
C13 H13B 0.9800 . ?
C13 H13C 0.9800 . ?
C14 C15 1.534(7) . ?
C14 C16 1.530(5) . ?
C14 C17 1.541(5) . ?
C15 H15A 0.9800 . ?
C15 H15B 0.9800 . ?
C15 H15C 0.9800 . ?
C16 H16A 0.9800 . ?
C16 H16B 0.9800 . ?
C16 H16C 0.9800 . ?
C17 H17A 0.9800 . ?
C17 H17B 0.9800 . ?
C17 H17C 0.9800 . ?
C18 C19 1.531(5) . ?
C18 C20 1.515(6) . ?
C18 C21 1.528(5) . ?
C19 H19A 0.9800 . ?
C19 H19B 0.9800 . ?
C19 H19C 0.9800 . ?
C20 H20A 0.9800 . ?
C20 H20B 0.9800 . ?
C20 H20C 0.9800 . ?
C21 H21A 0.9800 . ?
C21 H21B 0.9800 . ?
C21 H21C 0.9800 . ?
P2 C22 1.870(4) . ?
P2 C35 1.841(4) . ?
P2 C39 1.849(4) . ?
P2 B2 1.964(4) . ?
O6 C22 1.188(4) . ?
N3 C22 1.399(4) . ?
N3 C23 1.441(4) . ?
N3 B2 1.474(4) . ?
N4 C29 1.493(4) . ?
N4 C32 1.498(4) . ?
N4 B2 1.370(5) . ?
C23 C24 1.376(5) . ?
C23 C28 1.381(6) . ?
C24 H24 0.9500 . ?
C24 C25 1.444(8) . ?
C25 H25 0.9500 . ?
C25 C26 1.376(9) . ?
C26 H26 0.9500 . ?
C26 C27 1.321(9) . ?
C27 H27 0.9500 . ?
C27 C28 1.372(6) . ?
C28 H28 0.9500 . ?
C29 H29 1.0000 . ?
C29 C30 1.518(5) . ?
C29 C31 1.516(5) . ?
C30 H30A 0.9800 . ?
C30 H30B 0.9800 . ?
C30 H30C 0.9800 . ?
C31 H31A 0.9800 . ?
C31 H31B 0.9800 . ?
C31 H31C 0.9800 . ?
C32 H32 1.0000 . ?
C32 C33 1.517(5) . ?
C32 C34 1.513(5) . ?
C33 H33A 0.9800 . ?
C33 H33B 0.9800 . ?
C33 H33C 0.9800 . ?
C34 H34A 0.9800 . ?
C34 H34B 0.9800 . ?
C34 H34C 0.9800 . ?
C35 C36 1.526(6) . ?
C35 C37 1.537(5) . ?
C35 C38 1.540(5) . ?
C36 H36A 0.9800 . ?
C36 H36B 0.9800 . ?
C36 H36C 0.9800 . ?
C37 H37A 0.9800 . ?
C37 H37B 0.9800 . ?
C37 H37C 0.9800 . ?
C38 H38A 0.9800 . ?
C38 H38B 0.9800 . ?
C38 H38C 0.9800 . ?
C39 C40 1.532(6) . ?
C39 C41 1.527(6) . ?
C39 C42 1.526(6) . ?
C40 H40A 0.9800 . ?
C40 H40B 0.9800 . ?
C40 H40C 0.9800 . ?
C41 H41A 0.9800 . ?
C41 H41B 0.9800 . ?
C41 H41C 0.9800 . ?
C42 H42A 0.9800 . ?
C42 H42B 0.9800 . ?
C42 H42C 0.9800 . ?
Al1 O2 1.727(2) . ?
Al1 O3 1.720(2) . ?
Al1 O4 1.726(2) . ?
Al1 O5 1.721(2) . ?
F1 C44 1.359(6) . ?
F2 C44 1.301(7) . ?
F3 C44 1.362(9) . ?
F4 C45 1.357(8) . ?
F5 C45 1.318(7) . ?
F6 C45 1.338(7) . ?
F7 C46 1.354(7) . ?
F8 C46 1.334(6) . ?
F9 C46 1.339(7) . ?
F1A C44A 1.41(3) . ?
F2A C44A 1.41(3) . ?
F3A C44A 1.41(3) . ?
F4A C45A 1.32(2) . ?
F5A C45A 1.30(2) . ?
F6A C45A 1.30(2) . ?
F7A C46A 1.28(5) . ?
F8A C46A 1.13(4) . ?
F9A C46A 1.53(6) . ?
F10 C48 1.331(5) . ?
F11 C48 1.337(5) . ?
F12 C48 1.320(5) . ?
F13 C49 1.343(4) . ?
F14 C49 1.313(5) . ?
F15 C49 1.325(4) . ?
F16 C50 1.335(5) . ?
F17 C50 1.333(7) . ?
F18 C50 1.326(7) . ?
F19 C52 1.326(4) . ?
F20 C52 1.326(4) . ?
F21 C52 1.337(4) . ?
F22 C53 1.318(5) . ?
F23 C53 1.339(4) . ?
F24 C53 1.332(4) . ?
F25 C54 1.331(5) . ?
F26 C54 1.331(4) . ?
F27 C54 1.338(4) . ?
F28 C56 1.335(5) . ?
F29 C56 1.323(5) . ?
F30 C56 1.343(4) . ?
F31 C57 1.345(4) . ?
F32 C57 1.320(5) . ?
F33 C57 1.337(5) . ?
F34 C58 1.349(6) . ?
F35 C58 1.342(5) . ?
F36 C58 1.312(6) . ?
O2 C43 1.344(4) . ?
O3 C47 1.351(4) . ?
O4 C51 1.352(4) . ?
O5 C55 1.348(4) . ?
C43 C44 1.548(7) . ?
C43 C44A 1.40(7) . ?
C43 C45 1.557(6) . ?
C43 C45A 1.58(3) . ?
C43 C46 1.542(6) . ?
C43 C46A 1.59(3) . ?
C47 C48 1.542(6) . ?
C47 C49 1.553(5) . ?
C47 C50 1.555(6) . ?
C51 C52 1.561(5) . ?
C51 C53 1.555(5) . ?
C51 C54 1.551(5) . ?
C55 C56 1.552(5) . ?
C55 C57 1.550(5) . ?
C55 C58 1.549(5) . ?
Al2 O7 1.673(4) . ?
Al2 O7A 1.791(12) . ?
Al2 O8 1.689(3) . ?
Al2 O9 1.707(4) . ?
Al2 O10 1.740(4) . ?
Al2 O10A 1.676(12) . ?
Al2 O9A 1.728(11) . ?
F37 C60 1.321(10) . ?
F38 C60 1.326(10) . ?
F39 C60 1.332(9) . ?
F40 C61 1.309(14) . ?
F41 C61 1.355(9) . ?
F42 C61 1.291(12) . ?
F43 C62 1.329(9) . ?
F44 C62 1.330(9) . ?
F45 C62 1.324(8) . ?
F37A C60A 1.33(2) . ?
F38A C60A 1.31(2) . ?
F39A C60A 1.32(2) . ?
F40A C61A 1.40(3) . ?
F41A C61A 1.41(2) . ?
F42A C61A 1.41(2) . ?
F43A C62A 1.330(17) . ?
F44A C62A 1.331(18) . ?
F45A C62A 1.328(17) . ?
F46 C64 1.327(17) . ?
F47 C64 1.344(15) . ?
F48 C64 1.387(17) . ?
F49 C65 1.34(2) . ?
F50 C65 1.273(14) . ?
F51 C65 1.324(16) . ?
F52 C66 1.318(10) . ?
F53 C66 1.342(13) . ?
F54 C66 1.330(12) . ?
F46A C64A 1.305(18) . ?
F47A C64A 1.395(17) . ?
F48A C64A 1.281(18) . ?
F49A C65A 1.356(16) . ?
F50A C65A 1.333(18) . ?
F51A C65A 1.286(17) . ?
F52A C66A 1.295(12) . ?
F53A C66A 1.351(15) . ?
F54A C66A 1.315(11) . ?
F55 C68 1.397(12) . ?
F56 C68 1.233(14) . ?
F57 C68 1.310(10) . ?
F58 C69 1.354(9) . ?
F59 C69 1.298(9) . ?
F60 C69 1.363(10) . ?
F61 C70 1.295(12) . ?
F62 C70 1.378(13) . ?
F63 C70 1.338(11) . ?
F64 C72 1.352(10) . ?
F65 C72 1.278(11) . ?
F66 C72 1.365(10) . ?
F67 C73 1.332(7) . ?
F68 C73 1.304(6) . ?
F69 C73 1.311(7) . ?
F70 C74 1.315(12) . ?
F71 C74 1.305(8) . ?
F72 C74 1.350(10) . ?
F64A C72A 1.13(2) . ?
F65A C72A 1.45(3) . ?
F66A C72A 1.54(2) . ?
F67A C73A 1.32(3) . ?
F68A C73A 1.37(2) . ?
F69A C73A 1.31(2) . ?
F70A C74A 1.35(3) . ?
F71A C74A 1.27(3) . ?
F72A C74A 1.15(3) . ?
O7 C59 1.312(11) . ?
O7A C59A 1.40(5) . ?
O8 C63 1.336(9) . ?
O8 C63A 1.364(19) . ?
O9 C67 1.383(10) . ?
O10 C71 1.356(7) . ?
O10A C71A 1.370(16) . ?
C59 C60 1.563(12) . ?
C59 C61 1.578(17) . ?
C59 C62 1.578(14) . ?
C59A C60A 1.45(5) . ?
C59A C61A 1.55(7) . ?
C59A C62A 1.55(5) . ?
C63 C64 1.532(11) . ?
C63 C65 1.551(12) . ?
C63 C66 1.564(10) . ?
C63A C64A 1.533(13) . ?
C63A C65A 1.532(13) . ?
C63A C66A 1.547(12) . ?
C67 C68 1.493(14) . ?
C67 C69 1.519(11) . ?
C67 C70 1.474(14) . ?
C71 C72 1.558(9) . ?
C71 C73 1.548(9) . ?
C71 C74 1.539(9) . ?
C71A C72A 1.555(14) . ?
C71A C73A 1.560(14) . ?
C71A C74A 1.564(15) . ?
O9A C67A 1.28(4) . ?
C67A C68A 1.74(3) . ?
C67A C70A 1.75(3) . ?
C67A C69A 1.75(3) . ?
C68A F55A 1.413(17) . ?
C68A F56A 1.396(19) . ?
C68A F57A 1.401(19) . ?
C70A F63A 1.306(19) . ?
C70A F61A 1.317(18) . ?
C70A F62A 1.310(19) . ?
C69A F58A 1.251(16) . ?
C69A F59A 1.269(16) . ?
C69A F60A 1.261(16) . ?
